data_7161070
loop_
_publ_author_name
'Yakovleva, Elizaveta D.'
'Shelukho, Evgeniya R.'
'Erokhin, Pavel P.'
'Ilyushenkova, Valentina V.'
'Guryeva, Aleksandra S.'
'Logvinenko, Nikita A.'
'Khrustalev, Victor N.'
'Grigoriev, Mikhail S.'
'Zubkov, Fedor I.'
'Zaytsev, Vladimir P.'

_publ_section_title
;
 Application of the intramolecular Diels-Alder vinylarene (IMDAV) reaction
 for the synthesis of benzo- and carbocyclofuroisoindole carboxylic acids
 and its limitations.
;
_journal_issue 15
_journal_name_full 'Organic &amp; biomolecular chemistry'
_journal_page_first 3274
_journal_page_last 3286
_journal_paper_doi 10.1039/d5ob01918d
_journal_volume 24
_journal_year 2026
_chemical_absolute_configuration ad
_chemical_formula_moiety 'C21 H23 N O5, C2 H6 O S'
_chemical_formula_sum 'C23 H29 N O6 S'
_chemical_formula_weight 447.53
_space_group_crystal_system triclinic
_space_group_IT_number 1
_space_group_name_Hall 'P 1'
_space_group_name_H-M_alt 'P 1'
_atom_sites_solution_hydrogens mixed
_atom_sites_solution_primary difmap
_atom_sites_solution_secondary difmap
_audit_creation_method SHELXL-2013
_audit_update_record
;
2025-12-07 deposited with the CCDC.	2026-03-04 downloaded from the CCDC.
;
_cell_angle_alpha 100.0863(15)
_cell_angle_beta 90.7070(14)
_cell_angle_gamma 90.2151(13)
_cell_formula_units_Z 4
_cell_length_a 9.14531(17)
_cell_length_b 11.43369(19)
_cell_length_c 21.5910(4)
_cell_measurement_reflns_used 19873
_cell_measurement_temperature 100(2)
_cell_measurement_theta_max 79.56
_cell_measurement_theta_min 3.92
_cell_volume 2222.55(7)
_computing_cell_refinement 'CrysAlisPro 1.171.41.117a (Rigaku OD, 2021)'
_computing_data_collection 'CrysAlisPro 1.171.41.117a (Rigaku OD, 2021)'
_computing_data_reduction 'CrysAlisPro 1.171.41.117a (Rigaku OD, 2021)'
_computing_molecular_graphics 'SHELXTL (Sheldrick, 2015)'
_computing_publication_material 'SHELXTL (Sheldrick, 2015)'
_computing_structure_refinement 'SHELXL (Sheldrick, 2015)'
_computing_structure_solution 'SHELXT (Sheldrick, 2015)'
_diffrn_ambient_temperature 100(2)
_diffrn_measured_fraction_theta_full 0.966
_diffrn_measured_fraction_theta_max 0.904
_diffrn_measurement_device_type 'Rigaku XtaLAB Synergy-S, HyPix-6000HE area-detector'
_diffrn_measurement_method '\f and \w'
_diffrn_radiation_type CuK\a
_diffrn_radiation_wavelength 1.54184
_diffrn_reflns_av_R_equivalents 0.0542
_diffrn_reflns_av_unetI/netI 0.0541
_diffrn_reflns_Laue_measured_fraction_full 0.966
_diffrn_reflns_Laue_measured_fraction_max 0.904
_diffrn_reflns_limit_h_max 11
_diffrn_reflns_limit_h_min -11
_diffrn_reflns_limit_k_max 14
_diffrn_reflns_limit_k_min -12
_diffrn_reflns_limit_l_max 27
_diffrn_reflns_limit_l_min -27
_diffrn_reflns_number 30564
_diffrn_reflns_point_group_measured_fraction_full 0.966
_diffrn_reflns_point_group_measured_fraction_max 0.904
_diffrn_reflns_theta_full 67.684
_diffrn_reflns_theta_max 83.712
_diffrn_reflns_theta_min 3.927
_diffrn_source 'micro-focus sealed X-ray tube'
_exptl_absorpt_coefficient_mu 1.629
_exptl_absorpt_correction_T_max 1.000
_exptl_absorpt_correction_T_min 0.541
_exptl_absorpt_correction_type multi-scan
_exptl_absorpt_process_details
;
CrysAlisPro 1.171.41.117a (Rigaku Oxford Diffraction, 2021)
Empirical absorption correction using spherical harmonics,
implemented in SCALE3 ABSPACK scaling algorithm.
;
_exptl_crystal_colour colourless
_exptl_crystal_density_diffrn 1.337
_exptl_crystal_description needle
_exptl_crystal_F_000 952
_exptl_crystal_size_max 0.33
_exptl_crystal_size_mid 0.03
_exptl_crystal_size_min 0.03
_refine_diff_density_max 0.789
_refine_diff_density_min -0.689
_refine_diff_density_rms 0.093
_refine_ls_abs_structure_details
;
 Refined as an inversion twin.
;
_refine_ls_abs_structure_Flack 0.18(4)
_refine_ls_extinction_method none
_refine_ls_goodness_of_fit_ref 1.011
_refine_ls_hydrogen_treatment constr
_refine_ls_matrix_type full
_refine_ls_number_parameters 1108
_refine_ls_number_reflns 11897
_refine_ls_number_restraints 33
_refine_ls_restrained_S_all 1.009
_refine_ls_R_factor_all 0.0941
_refine_ls_R_factor_gt 0.0914
_refine_ls_shift/su_max 0.000
_refine_ls_shift/su_mean 0.000
_refine_ls_structure_factor_coef Fsqd
_refine_ls_weighting_details 'w=1/[\s^2^(Fo^2^)+(0.0333P)^2^+9.6P] where P=(Fo^2^+2Fc^2^)/3'
_refine_ls_weighting_scheme calc
_refine_ls_wR_factor_gt 0.2050
_refine_ls_wR_factor_ref 0.2067
_reflns_Friedel_coverage 1.000
_reflns_Friedel_fraction_full 0.966
_reflns_Friedel_fraction_max 0.904
_reflns_number_gt 11411
_reflns_number_total 11897
_reflns_threshold_expression 'I > 2\s(I)'
_cod_data_source_file d5ob01918d2.cif
_cod_data_source_block 12c
_cod_depositor_comments 'Adding full bibliography for 7161069--7161075.cif.'
_cod_database_code 7161070
_shelx_space_group_comment
;
The symmetry employed for this shelxl refinement is uniquely defined
by the following loop, which should always be used as a source of
symmetry information in preference to the above space-group names.
They are only intended as comments.
;
_shelx_estimated_absorpt_t_min 0.615
_shelx_estimated_absorpt_t_max 0.953
_shelxl_version_number 2013-4

loop_
_space_group_symop_operation_xyz
'x, y, z'

loop_
_atom_site_label
_atom_site_type_symbol
_atom_site_fract_x
_atom_site_fract_y
_atom_site_fract_z
_atom_site_U_iso_or_equiv
_atom_site_adp_type
_atom_site_occupancy
_atom_site_site_symmetry_order
_atom_site_calc_flag
_atom_site_refinement_flags_posn
_atom_site_refinement_flags_adp
_atom_site_refinement_flags_occupancy
_atom_site_disorder_assembly
_atom_site_disorder_group
C1 C -0.2046(10) 0.1764(9) 0.2093(4) 0.0382(19) Uani 1 1 d . . . . .
H1A H -0.2228 0.0929 0.1890 0.046 Uiso 1 1 calc R U . . .
H1B H -0.2989 0.2191 0.2132 0.046 Uiso 1 1 calc R U . . .
C2 C -0.1303(11) 0.1819(8) 0.2754(4) 0.0400(19) Uani 1 1 d . . . . .
H2A H -0.1801 0.2401 0.3075 0.048 Uiso 1 1 calc R U . . .
H2B H -0.1333 0.1031 0.2884 0.048 Uiso 1 1 calc R U . . .
C3 C 0.0278(10) 0.2204(8) 0.2672(4) 0.0378(19) Uani 1 1 d . . . . .
H3A H 0.0704 0.2612 0.3076 0.045 Uiso 1 1 calc R U . . .
H3B H 0.0893 0.1513 0.2504 0.045 Uiso 1 1 calc R U . . .
C3A C 0.0148(10) 0.3047(7) 0.2204(4) 0.0331(17) Uani 1 1 d . . . . .
C4 C -0.0511(12) 0.4247(8) 0.2489(4) 0.042(2) Uani 1 1 d . . . . .
H4A H -0.1591 0.4197 0.2495 0.051 Uiso 1 1 calc R U . . .
H4B H -0.0143 0.4515 0.2924 0.051 Uiso 1 1 calc R U . . .
N5 N -0.0023(9) 0.5069(6) 0.2068(4) 0.0403(17) Uani 1 1 d . . . . .
C6 C 0.1172(10) 0.4617(8) 0.1740(4) 0.0394(19) Uani 1 1 d . . . . .
O6 O 0.1883(8) 0.5143(6) 0.1386(3) 0.0488(16) Uani 1 1 d . . . . .
C6A C 0.1557(10) 0.3419(8) 0.1914(4) 0.0357(18) Uani 1 1 d . . . . .
H6A H 0.2311 0.3570 0.2258 0.043 Uiso 1 1 calc R U . . .
C7 C 0.2219(10) 0.2527(8) 0.1371(4) 0.0342(17) Uani 1 1 d . . . . .
H7 H 0.2614 0.1854 0.1561 0.041 Uiso 1 1 calc R U . . .
C8 C 0.1058(9) 0.1996(8) 0.0881(4) 0.0344(17) Uani 1 1 d . . . . .
H8 H 0.0642 0.2652 0.0684 0.041 Uiso 1 1 calc R U . . .
C9 C -0.0178(10) 0.1469(8) 0.1227(4) 0.0355(18) Uani 1 1 d . . . . .
O9 O -0.0447(8) 0.0440(6) 0.1114(3) 0.0465(15) Uani 1 1 d . . . . .
C9A C -0.0959(10) 0.2368(7) 0.1706(4) 0.0314(16) Uani 1 1 d . . . . .
H9A H -0.1488 0.2947 0.1488 0.038 Uiso 1 1 calc R U . . .
C10 C -0.0654(12) 0.6212(9) 0.2113(5) 0.050(2) Uani 1 1 d . . . . .
C11 C -0.0669(13) 0.6796(10) 0.1588(6) 0.057(3) Uani 1 1 d . . . . .
H11 H -0.0246 0.6430 0.1203 0.068 Uiso 1 1 calc R U . . .
C12 C -0.1310(16) 0.7917(12) 0.1638(7) 0.073(4) Uani 1 1 d . . . . .
H12 H -0.1285 0.8327 0.1291 0.088 Uiso 1 1 calc R U . . .
C13 C -0.1993(19) 0.8441(12) 0.2198(10) 0.097(6) Uani 1 1 d . . . . .
H13 H -0.2503 0.9169 0.2220 0.116 Uiso 1 1 calc R U . . .
C14 C -0.191(2) 0.7885(11) 0.2716(7) 0.088(5) Uani 1 1 d . . . . .
H14 H -0.2286 0.8269 0.3108 0.105 Uiso 1 1 calc R U . . .
C15 C -0.1286(16) 0.6760(10) 0.2667(7) 0.069(3) Uani 1 1 d . . . . .
H15 H -0.1293 0.6365 0.3019 0.082 Uiso 1 1 calc R U . . .
C16 C 0.3516(10) 0.3083(8) 0.1091(4) 0.0355(18) Uani 1 1 d . . . . .
O16 O 0.4555(7) 0.3405(6) 0.1533(3) 0.0395(14) Uani 1 1 d . . . . .
H16 H 0.5315 0.3731 0.1362 0.059 Uiso 1 1 d R U . . .
O17 O 0.3618(8) 0.3217(7) 0.0553(3) 0.0477(16) Uani 1 1 d . . . . .
C17 C 0.1637(10) 0.1044(9) 0.0360(4) 0.0399(19) Uani 1 1 d . . . . .
H17A H 0.2501 0.1360 0.0170 0.048 Uiso 1 1 calc R U . . .
H17B H 0.1956 0.0351 0.0544 0.048 Uiso 1 1 calc R U . . .
C18 C 0.0491(10) 0.0642(9) -0.0151(4) 0.0395(19) Uani 1 1 d . . . . .
O18 O -0.0563(8) 0.1199(8) -0.0210(3) 0.0550(18) Uani 1 1 d . . . . .
C19 C 0.0830(12) -0.0504(10) -0.0577(5) 0.052(2) Uani 1 1 d . . . . .
H19A H 0.1892 -0.0605 -0.0604 0.078 Uiso 1 1 calc R U . . .
H19B H 0.0420 -0.0490 -0.0997 0.078 Uiso 1 1 calc R U . . .
H19C H 0.0398 -0.1166 -0.0408 0.078 Uiso 1 1 calc R U . . .
S1 S 0.7406(3) 0.4750(3) 0.06190(14) 0.0422(5) Uani 1 1 d . . . . .
O1 O 0.6925(7) 0.4331(7) 0.1217(3) 0.0444(15) Uani 1 1 d . . . . .
C20 C 0.6051(15) 0.5729(11) 0.0437(6) 0.065(3) Uani 1 1 d . . . . .
H20A H 0.5124 0.5298 0.0346 0.097 Uiso 1 1 calc R U . . .
H20B H 0.6346 0.6060 0.0068 0.097 Uiso 1 1 calc R U . . .
H20C H 0.5929 0.6375 0.0796 0.097 Uiso 1 1 calc R U . . .
C21 C 0.6993(14) 0.3558(12) -0.0004(5) 0.063(3) Uani 1 1 d . . . . .
H21A H 0.7755 0.2952 -0.0024 0.095 Uiso 1 1 calc R U . . .
H21B H 0.6950 0.3855 -0.0403 0.095 Uiso 1 1 calc R U . . .
H21C H 0.6046 0.3208 0.0071 0.095 Uiso 1 1 calc R U . . .
C22 C 0.2896(10) 0.8073(8) 0.7883(4) 0.0369(18) Uani 1 1 d . . . . .
H22A H 0.2681 0.8906 0.8072 0.044 Uiso 1 1 calc R U . . .
H22B H 0.1967 0.7617 0.7827 0.044 Uiso 1 1 calc R U . . .
C23 C 0.3671(11) 0.8015(9) 0.7245(4) 0.042(2) Uani 1 1 d . . . . .
H23A H 0.3152 0.7458 0.6911 0.051 Uiso 1 1 calc R U . . .
H23B H 0.3696 0.8810 0.7123 0.051 Uiso 1 1 calc R U . . .
C24 C 0.5214(10) 0.7583(8) 0.7341(4) 0.0359(18) Uani 1 1 d . . . . .
H24A H 0.5880 0.8258 0.7494 0.043 Uiso 1 1 calc R U . . .
H24B H 0.5599 0.7129 0.6944 0.043 Uiso 1 1 calc R U . . .
C24A C 0.5048(9) 0.6774(7) 0.7842(3) 0.0283(15) Uani 1 1 d . . . . .
C25 C 0.4345(11) 0.5606(8) 0.7567(4) 0.0395(19) Uani 1 1 d . . . . .
H25A H 0.3266 0.5669 0.7559 0.047 Uiso 1 1 calc R U . . .
H25B H 0.4691 0.5315 0.7135 0.047 Uiso 1 1 calc R U . . .
N26 N 0.4832(9) 0.4823(7) 0.8002(4) 0.0428(17) Uani 1 1 d . . . . .
C27 C 0.6045(10) 0.5257(8) 0.8339(4) 0.0390(19) Uani 1 1 d . . . . .
O27 O 0.6712(8) 0.4763(6) 0.8706(3) 0.0474(16) Uani 1 1 d . . . . .
C27A C 0.6463(9) 0.6425(7) 0.8139(4) 0.0321(17) Uani 1 1 d . . . . .
H27A H 0.7196 0.6242 0.7796 0.039 Uiso 1 1 calc R U . . .
C28 C 0.7156(9) 0.7346(8) 0.8664(3) 0.0309(16) Uani 1 1 d . . . . .
H28 H 0.7547 0.7999 0.8458 0.037 Uiso 1 1 calc R U . . .
C29 C 0.6023(9) 0.7921(8) 0.9154(4) 0.0352(18) Uani 1 1 d . . . . .
H29 H 0.5586 0.7280 0.9355 0.042 Uiso 1 1 calc R U . . .
C30 C 0.4808(9) 0.8440(8) 0.8789(4) 0.0312(16) Uani 1 1 d . . . . .
O30 O 0.4552(8) 0.9472(6) 0.8873(3) 0.0445(15) Uani 1 1 d . . . . .
C30A C 0.3972(9) 0.7520(8) 0.8305(4) 0.0328(17) Uani 1 1 d . . . . .
H30A H 0.3419 0.6974 0.8533 0.039 Uiso 1 1 calc R U . . .
C31 C 0.4176(14) 0.3704(11) 0.7992(8) 0.0748(16) Uani 1 1 d . . . . .
C32 C 0.4178(14) 0.3157(11) 0.8524(8) 0.0748(16) Uani 1 1 d . . . . .
H32 H 0.4670 0.3520 0.8899 0.090 Uiso 1 1 calc R U . . .
C33 C 0.3444(14) 0.2065(11) 0.8498(8) 0.0748(16) Uani 1 1 d . . . . .
H33 H 0.3453 0.1688 0.8857 0.090 Uiso 1 1 calc R U . . .
C34 C 0.2694(14) 0.1522(11) 0.7944(8) 0.0748(16) Uani 1 1 d . . . . .
H34 H 0.2191 0.0790 0.7934 0.090 Uiso 1 1 calc R U . . .
C35 C 0.2694(14) 0.2055(11) 0.7423(8) 0.0748(16) Uani 1 1 d . . . . .
H35 H 0.2203 0.1683 0.7049 0.090 Uiso 1 1 calc R U . . .
C36 C 0.3415(14) 0.3146(11) 0.7436(8) 0.0748(16) Uani 1 1 d . . . . .
H36 H 0.3396 0.3514 0.7075 0.090 Uiso 1 1 calc R U . . .
C37 C 0.8462(10) 0.6823(8) 0.8963(4) 0.0365(18) Uani 1 1 d . . . . .
O37 O 0.9497(7) 0.6507(6) 0.8545(3) 0.0397(14) Uani 1 1 d . . . . .
H37 H 1.0260 0.6195 0.8726 0.060 Uiso 1 1 d R U . . .
O38 O 0.8563(7) 0.6721(6) 0.9509(3) 0.0419(15) Uani 1 1 d . . . . .
C38 C 0.6607(10) 0.8873(8) 0.9665(4) 0.0372(18) Uani 1 1 d . . . . .
H38A H 0.7477 0.8568 0.9861 0.045 Uiso 1 1 calc R U . . .
H38B H 0.6922 0.9561 0.9477 0.045 Uiso 1 1 calc R U . . .
C39 C 0.5513(10) 0.9278(10) 1.0162(4) 0.041(2) Uani 1 1 d . . . . .
O39 O 0.4436(8) 0.8753(7) 1.0234(3) 0.0469(16) Uani 1 1 d . . . . .
C40 C 0.5817(13) 1.0494(12) 1.0576(5) 0.059(3) Uani 1 1 d . . . . .
H40A H 0.6875 1.0611 1.0635 0.088 Uiso 1 1 calc R U . . .
H40B H 0.5356 1.0523 1.0985 0.088 Uiso 1 1 calc R U . . .
H40C H 0.5414 1.1123 1.0370 0.088 Uiso 1 1 calc R U . . .
S2 S 0.2353(3) 0.5262(3) 0.94989(16) 0.0547(7) Uani 1 1 d . . . . .
O2 O 0.1926(7) 0.5676(7) 0.8894(3) 0.0496(17) Uani 1 1 d . . . . .
C41 C 0.0949(14) 0.4266(14) 0.9636(7) 0.075(4) Uani 1 1 d . . . . .
H41A H 0.0011 0.4682 0.9676 0.113 Uiso 1 1 calc R U . . .
H41B H 0.1167 0.3967 1.0026 0.113 Uiso 1 1 calc R U . . .
H41C H 0.0894 0.3598 0.9284 0.113 Uiso 1 1 calc R U . . .
C42 C 0.1943(12) 0.6457(12) 1.0124(5) 0.057(3) Uani 1 1 d . . . . .
H42A H 0.2685 0.7084 1.0142 0.086 Uiso 1 1 calc R U . . .
H42B H 0.1943 0.6164 1.0524 0.086 Uiso 1 1 calc R U . . .
H42C H 0.0978 0.6779 1.0049 0.086 Uiso 1 1 calc R U . . .
C43 C 0.8909(12) 0.4356(9) 0.4590(5) 0.049(2) Uani 1 1 d . . . . .
H43A H 0.9341 0.3614 0.4685 0.058 Uiso 1 1 calc R U . . .
H43B H 0.8004 0.4154 0.4337 0.058 Uiso 1 1 calc R U . . .
C44 C 1.0003(11) 0.5010(10) 0.4232(4) 0.049(2) Uani 1 1 d . . . . .
H44A H 0.9538 0.5211 0.3848 0.059 Uiso 1 1 calc R U . . .
H44B H 1.0866 0.4507 0.4109 0.059 Uiso 1 1 calc R U . . .
C45 C 1.0457(10) 0.6149(10) 0.4689(5) 0.046(2) Uani 1 1 d . . . . .
H45A H 1.1298 0.6003 0.4958 0.055 Uiso 1 1 calc R U . . .
H45B H 1.0710 0.6798 0.4460 0.055 Uiso 1 1 calc R U . . .
C45A C 0.9079(9) 0.6436(8) 0.5076(4) 0.0340(17) Uani 1 1 d . . . . .
C46 C 0.7887(9) 0.6978(9) 0.4695(4) 0.0386(19) Uani 1 1 d . . . . .
H46A H 0.8319 0.7555 0.4456 0.046 Uiso 1 1 calc R U . . .
H46B H 0.7362 0.6352 0.4400 0.046 Uiso 1 1 calc R U . . .
N47 N 0.6904(8) 0.7573(7) 0.5187(3) 0.0322(14) Uani 1 1 d . . . . .
C48 C 0.7641(9) 0.7879(7) 0.5759(4) 0.0307(16) Uani 1 1 d . . . . .
O48 O 0.7161(6) 0.8441(5) 0.6243(3) 0.0324(12) Uani 1 1 d . . . . .
C48A C 0.9193(9) 0.7427(8) 0.5666(4) 0.0337(17) Uani 1 1 d . . . . .
H48A H 0.9808 0.8084 0.5556 0.040 Uiso 1 1 calc R U . . .
C49 C 0.9875(9) 0.7041(7) 0.6249(4) 0.0316(16) Uani 1 1 d . . . . .
H49 H 1.0938 0.6901 0.6162 0.038 Uiso 1 1 calc R U . . .
C50 C 0.9220(9) 0.5858(8) 0.6377(4) 0.0353(17) Uani 1 1 d . . . . .
H50 H 0.8151 0.5967 0.6458 0.042 Uiso 1 1 calc R U . . .
C51 C 0.9418(9) 0.4951(8) 0.5770(4) 0.0360(18) Uani 1 1 d . . . . .
O51 O 1.0217(8) 0.4122(6) 0.5756(3) 0.0464(15) Uani 1 1 d . . . . .
C51A C 0.8573(9) 0.5232(7) 0.5208(4) 0.0345(17) Uani 1 1 d . . . . .
H51A H 0.7499 0.5243 0.5291 0.041 Uiso 1 1 calc R U . . .
C52 C 0.5489(9) 0.7963(7) 0.5059(4) 0.0335(17) Uani 1 1 d . . . . .
C53 C 0.4442(10) 0.8253(8) 0.5519(4) 0.0365(18) Uani 1 1 d . . . . .
H53 H 0.4668 0.8177 0.5941 0.044 Uiso 1 1 calc R U . . .
C54 C 0.3078(10) 0.8649(9) 0.5376(5) 0.042(2) Uani 1 1 d . . . . .
H54 H 0.2386 0.8864 0.5700 0.050 Uiso 1 1 calc R U . . .
C55 C 0.2717(10) 0.8735(8) 0.4765(5) 0.042(2) Uani 1 1 d . . . . .
H55 H 0.1770 0.8987 0.4662 0.051 Uiso 1 1 calc R U . . .
C56 C 0.3758(11) 0.8446(8) 0.4302(4) 0.043(2) Uani 1 1 d . . . . .
H56 H 0.3513 0.8521 0.3882 0.052 Uiso 1 1 calc R U . . .
C57 C 0.5107(10) 0.8063(9) 0.4428(4) 0.0399(19) Uani 1 1 d . . . . .
H57 H 0.5793 0.7863 0.4100 0.048 Uiso 1 1 calc R U . . .
C58 C 0.9775(10) 0.8068(8) 0.6799(4) 0.0383(19) Uani 1 1 d . . . . .
O58 O 1.0358(7) 0.9057(6) 0.6751(3) 0.0383(13) Uani 1 1 d . . . . .
H58 H 0.9955 0.9640 0.7030 0.057 Uiso 0.35 1 d R U P A 2
O59 O 0.9091(7) 0.7907(6) 0.7293(3) 0.0382(13) Uani 1 1 d . . . . .
H59 H 0.8894 0.8616 0.7530 0.057 Uiso 0.65 1 d R U P B 1
C59 C 0.9926(10) 0.5392(8) 0.6924(4) 0.0378(18) Uani 1 1 d . . . . .
H59A H 1.0081 0.6062 0.7277 0.045 Uiso 1 1 calc R U . . .
H59B H 1.0896 0.5061 0.6795 0.045 Uiso 1 1 calc R U . . .
C60 C 0.8999(11) 0.4425(9) 0.7153(5) 0.046(2) Uani 1 1 d . . . . .
O60 O 0.7798(8) 0.4161(7) 0.6925(4) 0.0566(18) Uani 1 1 d . . . . .
C61 C 0.9662(13) 0.3908(9) 0.7696(5) 0.054(3) Uani 1 1 d . . . . .
H61A H 1.0658 0.4217 0.7784 0.081 Uiso 1 1 calc R U . . .
H61B H 0.9689 0.3040 0.7583 0.081 Uiso 1 1 calc R U . . .
H61C H 0.9065 0.4134 0.8072 0.081 Uiso 1 1 calc R U . . .
S3 S 0.8260(5) 0.0907(4) 0.7891(2) 0.0485(8) Uani 0.65 1 d D . P C 1
O3 O 0.8388(11) -0.0310(5) 0.8059(4) 0.0485(8) Uani 0.65 1 d D . P C 1
C62 C 0.6670(10) 0.0889(10) 0.7413(5) 0.0485(8) Uani 0.65 1 d D . P C 1
H62A H 0.6844 0.0402 0.7001 0.073 Uiso 0.65 1 calc R U P C 1
H62B H 0.6436 0.1702 0.7361 0.073 Uiso 0.65 1 calc R U P C 1
H62C H 0.5851 0.0554 0.7614 0.073 Uiso 0.65 1 calc R U P C 1
C63 C 0.7543(15) 0.1839(8) 0.8558(4) 0.0485(8) Uani 0.65 1 d D . P C 1
H63A H 0.8282 0.1963 0.8896 0.073 Uiso 0.65 1 calc R U P C 1
H63B H 0.6673 0.1465 0.8701 0.073 Uiso 0.65 1 calc R U P C 1
H63C H 0.7277 0.2606 0.8447 0.073 Uiso 0.65 1 calc R U P C 1
S3' S 0.7735(9) 0.0456(7) 0.7861(4) 0.059(2) Uani 0.35 1 d D . P D 2
O3' O 0.9177(15) 0.0702(13) 0.7580(9) 0.059(2) Uani 0.35 1 d D . P D 2
C62' C 0.805(3) -0.0703(15) 0.8294(10) 0.059(2) Uani 0.35 1 d D . P D 2
H62D H 0.8224 -0.1446 0.8002 0.089 Uiso 0.35 1 calc R U P D 2
H62E H 0.7188 -0.0797 0.8548 0.089 Uiso 0.35 1 calc R U P D 2
H62F H 0.8903 -0.0506 0.8571 0.089 Uiso 0.35 1 calc R U P D 2
C63' C 0.750(3) 0.1587(14) 0.8525(9) 0.059(2) Uani 0.35 1 d D . P D 2
H63D H 0.7289 0.2340 0.8385 0.089 Uiso 0.35 1 calc R U P D 2
H63E H 0.8394 0.1670 0.8783 0.089 Uiso 0.35 1 calc R U P D 2
H63F H 0.6681 0.1376 0.8774 0.089 Uiso 0.35 1 calc R U P D 2
C64 C 0.3958(12) 0.4754(10) 0.5544(5) 0.051(2) Uani 1 1 d . . . . .
H64A H 0.3069 0.4910 0.5801 0.062 Uiso 1 1 calc R U . . .
H64B H 0.4382 0.5522 0.5480 0.062 Uiso 1 1 calc R U . . .
C65 C 0.5103(11) 0.4024(11) 0.5868(5) 0.052(3) Uani 1 1 d . . . . .
H65A H 0.5980 0.4517 0.6005 0.063 Uiso 1 1 calc R U . . .
H65B H 0.4671 0.3773 0.6243 0.063 Uiso 1 1 calc R U . . .
C66 C 0.5513(10) 0.2962(10) 0.5398(4) 0.042(2) Uani 1 1 d . . . . .
H66A H 0.5789 0.2292 0.5609 0.051 Uiso 1 1 calc R U . . .
H66B H 0.6340 0.3148 0.5139 0.051 Uiso 1 1 calc R U . . .
C66A C 0.4091(9) 0.2659(8) 0.4984(4) 0.0345(17) Uani 1 1 d . . . . .
C67 C 0.2888(10) 0.2091(8) 0.5321(4) 0.0377(18) Uani 1 1 d . . . . .
H67A H 0.3290 0.1471 0.5541 0.045 Uiso 1 1 calc R U . . .
H67B H 0.2381 0.2694 0.5628 0.045 Uiso 1 1 calc R U . . .
N68 N 0.1907(8) 0.1577(7) 0.4804(3) 0.0347(15) Uani 1 1 d . . . . .
C69 C 0.2612(9) 0.1398(8) 0.4251(4) 0.0336(17) Uani 1 1 d . . . . .
O69 O 0.2108(7) 0.0925(6) 0.3734(3) 0.0361(13) Uani 1 1 d . . . . .
C69A C 0.4189(10) 0.1801(8) 0.4371(4) 0.0346(17) Uani 1 1 d . . . . .
H69A H 0.4770 0.1102 0.4450 0.042 Uiso 1 1 calc R U . . .
C70 C 0.4888(9) 0.2269(8) 0.3810(4) 0.0357(18) Uani 1 1 d . . . . .
H70 H 0.5951 0.2401 0.3915 0.043 Uiso 1 1 calc R U . . .
C71 C 0.4251(9) 0.3494(8) 0.3730(4) 0.0342(17) Uani 1 1 d . . . . .
H71 H 0.3184 0.3383 0.3629 0.041 Uiso 1 1 calc R U . . .
C72 C 0.4404(9) 0.4314(8) 0.4367(4) 0.0376(18) Uani 1 1 d . . . . .
O72 O 0.5195(8) 0.5160(7) 0.4423(3) 0.0503(16) Uani 1 1 d . . . . .
C72A C 0.3600(9) 0.3945(8) 0.4902(4) 0.0347(17) Uani 1 1 d . . . . .
H72A H 0.2523 0.3949 0.4817 0.042 Uiso 1 1 calc R U . . .
C73 C 0.0485(10) 0.1200(8) 0.4928(4) 0.0377(18) Uani 1 1 d . . . . .
C74 C -0.0565(10) 0.0912(8) 0.4426(4) 0.0379(18) Uani 1 1 d . . . . .
H74 H -0.0321 0.0989 0.4008 0.046 Uiso 1 1 calc R U . . .
C75 C -0.1947(10) 0.0519(9) 0.4560(5) 0.045(2) Uani 1 1 d . . . . .
H75 H -0.2655 0.0336 0.4231 0.054 Uiso 1 1 calc R U . . .
C76 C -0.2305(10) 0.0389(8) 0.5163(5) 0.041(2) Uani 1 1 d . . . . .
H76 H -0.3245 0.0102 0.5248 0.050 Uiso 1 1 calc R U . . .
C77 C -0.1278(10) 0.0682(9) 0.5644(4) 0.042(2) Uani 1 1 d . . . . .
H77 H -0.1530 0.0624 0.6063 0.050 Uiso 1 1 calc R U . . .
C78 C 0.0097(10) 0.1054(9) 0.5520(4) 0.0407(19) Uani 1 1 d . . . . .
H78 H 0.0797 0.1214 0.5853 0.049 Uiso 1 1 calc R U . . .
C79 C 0.4794(10) 0.1303(9) 0.3236(4) 0.039(2) Uani 1 1 d . . . . .
O79 O 0.5357(7) 0.0333(6) 0.3244(3) 0.0424(14) Uani 1 1 d . . . . .
H79 H 0.5019 -0.0197 0.2915 0.064 Uiso 0.35 1 d R U P E 2
O80 O 0.4102(8) 0.1588(6) 0.2745(3) 0.0431(14) Uani 1 1 d . . . . .
H80 H 0.3943 0.0926 0.2459 0.065 Uiso 0.65 1 d R U P F 1
C80 C 0.4940(11) 0.4043(9) 0.3222(4) 0.042(2) Uani 1 1 d . . . . .
H80A H 0.4952 0.3451 0.2828 0.050 Uiso 1 1 calc R U . . .
H80B H 0.5966 0.4262 0.3343 0.050 Uiso 1 1 calc R U . . .
C81 C 0.4128(12) 0.5137(9) 0.3105(5) 0.048(2) Uani 1 1 d . . . . .
O81 O 0.2866(9) 0.5313(7) 0.3259(4) 0.0593(19) Uani 1 1 d . . . . .
C82 C 0.4879(19) 0.5919(13) 0.2719(8) 0.090(5) Uani 1 1 d . . . . .
H82A H 0.5893 0.5660 0.2648 0.135 Uiso 1 1 calc R U . . .
H82B H 0.4868 0.6743 0.2942 0.135 Uiso 1 1 calc R U . . .
H82C H 0.4367 0.5866 0.2313 0.135 Uiso 1 1 calc R U . . .
S4 S 0.2645(5) 0.8889(4) 0.17286(19) 0.0517(8) Uani 0.65 1 d D . P G 1
O4 O 0.3389(11) 1.0079(5) 0.1806(4) 0.0517(8) Uani 0.65 1 d D . P G 1
C83 C 0.2149(14) 0.8678(10) 0.2492(4) 0.0517(8) Uani 0.65 1 d D . P G 1
H83A H 0.1353 0.9220 0.2645 0.078 Uiso 0.65 1 calc R U P G 1
H83B H 0.2996 0.8842 0.2777 0.078 Uiso 0.65 1 calc R U P G 1
H83C H 0.1823 0.7855 0.2476 0.078 Uiso 0.65 1 calc R U P G 1
C84 C 0.4029(11) 0.7804(8) 0.1620(6) 0.0517(8) Uani 0.65 1 d D . P G 1
H84A H 0.4464 0.7775 0.1205 0.078 Uiso 0.65 1 calc R U P G 1
H84B H 0.3606 0.7026 0.1647 0.078 Uiso 0.65 1 calc R U P G 1
H84C H 0.4785 0.8007 0.1946 0.078 Uiso 0.65 1 calc R U P G 1
S4' S 0.3085(16) 0.9127(13) 0.2112(6) 0.0456(19) Uani 0.15 1 d D . P H 2
O4' O 0.439(3) 0.874(3) 0.2450(13) 0.0456(19) Uani 0.15 1 d D . P H 2
C83' C 0.270(5) 0.797(2) 0.1471(13) 0.0456(19) Uani 0.15 1 d D . P H 2
H83D H 0.2277 0.7288 0.1629 0.068 Uiso 0.15 1 calc R U P H 2
H83E H 0.3601 0.7727 0.1247 0.068 Uiso 0.15 1 calc R U P H 2
H83F H 0.1995 0.8249 0.1184 0.068 Uiso 0.15 1 calc R U P H 2
C84' C 0.372(5) 1.015(3) 0.1650(15) 0.0456(19) Uani 0.15 1 d D . P H 2
H84D H 0.4045 1.0886 0.1926 0.068 Uiso 0.15 1 calc R U P H 2
H84E H 0.2934 1.0337 0.1372 0.068 Uiso 0.15 1 calc R U P H 2
H84F H 0.4548 0.9809 0.1396 0.068 Uiso 0.15 1 calc R U P H 2
S4" S 0.3283(13) 0.8179(10) 0.2014(4) 0.0456(19) Uani 0.2 1 d D . P I 3
O4" O 0.4726(16) 0.870(3) 0.2262(10) 0.0456(19) Uani 0.2 1 d D . P I 3
C83" C 0.203(2) 0.850(3) 0.2637(9) 0.0456(19) Uani 0.2 1 d D . P I 3
H83G H 0.2255 0.8017 0.2958 0.068 Uiso 0.2 1 calc R U P I 3
H83H H 0.1031 0.8317 0.2475 0.068 Uiso 0.2 1 calc R U P I 3
H83I H 0.2097 0.9344 0.2824 0.068 Uiso 0.2 1 calc R U P I 3
C84" C 0.252(3) 0.917(3) 0.1553(14) 0.0456(19) Uani 0.2 1 d D . P I 3
H84G H 0.3087 0.9135 0.1168 0.068 Uiso 0.2 1 calc R U P I 3
H84H H 0.2544 0.9976 0.1794 0.068 Uiso 0.2 1 calc R U P I 3
H84I H 0.1504 0.8933 0.1441 0.068 Uiso 0.2 1 calc R U P I 3

loop_
_atom_site_aniso_label
_atom_site_aniso_U_11
_atom_site_aniso_U_22
_atom_site_aniso_U_33
_atom_site_aniso_U_23
_atom_site_aniso_U_13
_atom_site_aniso_U_12
C1 0.045(5) 0.038(5) 0.033(4) 0.010(3) 0.010(3) 0.004(4)
C2 0.056(5) 0.030(4) 0.034(4) 0.006(3) 0.003(4) -0.009(4)
C3 0.046(5) 0.035(5) 0.036(4) 0.015(4) 0.003(3) 0.006(4)
C3A 0.051(5) 0.021(4) 0.027(3) 0.005(3) 0.001(3) 0.001(3)
C4 0.064(6) 0.029(4) 0.035(4) 0.007(3) 0.015(4) 0.001(4)
N5 0.060(5) 0.017(3) 0.045(4) 0.008(3) 0.006(3) -0.005(3)
C6 0.045(5) 0.034(5) 0.041(4) 0.009(4) 0.003(4) -0.002(4)
O6 0.064(4) 0.032(3) 0.053(4) 0.018(3) 0.008(3) -0.010(3)
C6A 0.041(5) 0.033(5) 0.031(4) 0.001(3) -0.002(3) 0.004(4)
C7 0.044(5) 0.029(4) 0.030(4) 0.008(3) 0.001(3) 0.001(4)
C8 0.038(4) 0.030(4) 0.036(4) 0.010(3) 0.004(3) 0.000(3)
C9 0.044(5) 0.030(4) 0.033(4) 0.006(3) -0.006(3) -0.006(4)
O9 0.064(4) 0.023(3) 0.051(4) 0.001(3) 0.012(3) -0.008(3)
C9A 0.045(4) 0.022(4) 0.026(3) 0.001(3) 0.004(3) -0.004(3)
C10 0.058(6) 0.026(5) 0.069(6) 0.018(4) 0.008(5) -0.001(4)
C11 0.064(7) 0.039(6) 0.070(7) 0.019(5) -0.008(5) -0.002(5)
C12 0.078(9) 0.046(7) 0.106(10) 0.040(7) -0.004(7) 0.000(6)
C13 0.091(11) 0.029(6) 0.171(17) 0.018(9) 0.018(11) 0.005(7)
C14 0.140(14) 0.030(6) 0.092(10) 0.005(6) 0.047(10) -0.002(7)
C15 0.096(9) 0.029(5) 0.085(8) 0.020(5) 0.018(7) -0.001(6)
C16 0.040(5) 0.034(5) 0.033(4) 0.009(3) -0.004(3) -0.008(4)
O16 0.044(3) 0.042(4) 0.034(3) 0.012(3) -0.001(2) -0.009(3)
O17 0.056(4) 0.058(4) 0.032(3) 0.013(3) 0.001(3) -0.019(3)
C17 0.046(5) 0.040(5) 0.034(4) 0.006(4) 0.003(3) 0.000(4)
C18 0.043(5) 0.036(5) 0.036(4) -0.002(4) 0.006(4) -0.005(4)
O18 0.049(4) 0.065(5) 0.045(4) -0.006(3) -0.008(3) 0.005(4)
C19 0.052(6) 0.044(6) 0.053(5) -0.008(4) 0.001(4) 0.000(5)
S1 0.0384(11) 0.0431(13) 0.0507(12) 0.0230(10) 0.0014(9) -0.0014(9)
O1 0.041(3) 0.051(4) 0.045(3) 0.020(3) -0.003(3) -0.003(3)
C20 0.081(8) 0.043(6) 0.079(8) 0.033(6) -0.005(6) 0.011(6)
C21 0.058(7) 0.079(9) 0.055(6) 0.017(6) 0.011(5) -0.013(6)
C22 0.037(4) 0.034(5) 0.039(4) 0.005(4) -0.005(3) 0.000(4)
C23 0.056(6) 0.037(5) 0.033(4) 0.007(4) -0.001(4) -0.007(4)
C24 0.042(5) 0.039(5) 0.026(3) 0.003(3) 0.006(3) -0.007(4)
C24A 0.036(4) 0.024(4) 0.024(3) 0.001(3) 0.003(3) 0.001(3)
C25 0.044(5) 0.035(5) 0.037(4) 0.001(4) 0.001(3) -0.005(4)
N26 0.045(4) 0.028(4) 0.056(4) 0.009(3) 0.010(3) -0.006(3)
C27 0.042(5) 0.034(5) 0.045(4) 0.016(4) 0.005(4) -0.005(4)
O27 0.050(4) 0.041(4) 0.059(4) 0.029(3) 0.005(3) 0.000(3)
C27A 0.042(4) 0.026(4) 0.031(4) 0.012(3) 0.011(3) 0.011(3)
C28 0.037(4) 0.031(4) 0.028(3) 0.013(3) -0.003(3) -0.003(3)
C29 0.034(4) 0.037(5) 0.040(4) 0.019(4) 0.003(3) 0.004(3)
C30 0.037(4) 0.030(4) 0.029(3) 0.011(3) 0.003(3) 0.000(3)
O30 0.054(4) 0.031(4) 0.049(3) 0.007(3) -0.007(3) 0.001(3)
C30A 0.038(4) 0.034(4) 0.029(4) 0.011(3) 0.003(3) -0.001(3)
C31 0.055(3) 0.037(3) 0.135(5) 0.023(3) 0.013(3) -0.004(2)
C32 0.055(3) 0.037(3) 0.135(5) 0.023(3) 0.013(3) -0.004(2)
C33 0.055(3) 0.037(3) 0.135(5) 0.023(3) 0.013(3) -0.004(2)
C34 0.055(3) 0.037(3) 0.135(5) 0.023(3) 0.013(3) -0.004(2)
C35 0.055(3) 0.037(3) 0.135(5) 0.023(3) 0.013(3) -0.004(2)
C36 0.055(3) 0.037(3) 0.135(5) 0.023(3) 0.013(3) -0.004(2)
C37 0.034(4) 0.036(5) 0.041(4) 0.011(4) 0.005(3) 0.002(4)
O37 0.038(3) 0.053(4) 0.032(3) 0.016(3) 0.004(2) 0.009(3)
O38 0.045(3) 0.054(4) 0.031(3) 0.020(3) 0.003(2) 0.006(3)
C38 0.040(4) 0.038(5) 0.034(4) 0.009(3) -0.002(3) -0.001(4)
C39 0.036(4) 0.058(6) 0.028(4) 0.002(4) -0.007(3) 0.002(4)
O39 0.053(4) 0.046(4) 0.038(3) 0.000(3) 0.008(3) -0.012(3)
C40 0.056(6) 0.069(8) 0.043(5) -0.015(5) 0.005(4) -0.013(5)
S2 0.0323(11) 0.079(2) 0.0654(15) 0.0467(14) 0.0019(10) 0.0019(11)
O2 0.035(3) 0.069(5) 0.054(4) 0.036(4) 0.000(3) -0.003(3)
C41 0.052(7) 0.099(11) 0.088(9) 0.056(8) 0.005(6) -0.008(7)
C42 0.053(6) 0.081(8) 0.048(5) 0.036(6) 0.000(4) 0.000(6)
C43 0.054(6) 0.039(5) 0.047(5) -0.008(4) -0.003(4) -0.003(4)
C44 0.043(5) 0.059(7) 0.040(5) -0.010(4) 0.001(4) 0.011(5)
C45 0.037(5) 0.052(6) 0.047(5) 0.004(4) 0.001(4) 0.002(4)
C45A 0.031(4) 0.035(5) 0.036(4) 0.005(3) -0.001(3) 0.000(3)
C46 0.034(4) 0.043(5) 0.038(4) 0.004(4) -0.001(3) 0.003(4)
N47 0.033(3) 0.034(4) 0.029(3) 0.005(3) 0.001(3) -0.006(3)
C48 0.037(4) 0.026(4) 0.032(4) 0.012(3) -0.001(3) -0.008(3)
O48 0.036(3) 0.031(3) 0.031(3) 0.008(2) 0.004(2) 0.002(2)
C48A 0.036(4) 0.035(5) 0.029(4) 0.005(3) -0.002(3) -0.008(3)
C49 0.030(4) 0.020(4) 0.042(4) -0.002(3) 0.001(3) 0.002(3)
C50 0.030(4) 0.028(4) 0.047(4) 0.005(4) 0.000(3) 0.004(3)
C51 0.032(4) 0.027(4) 0.046(4) 0.000(4) -0.002(3) -0.005(3)
O51 0.050(4) 0.028(3) 0.058(4) -0.001(3) 0.003(3) 0.014(3)
C51A 0.035(4) 0.024(4) 0.042(4) -0.001(3) 0.000(3) 0.002(3)
C52 0.037(4) 0.023(4) 0.041(4) 0.009(3) 0.000(3) -0.001(3)
C53 0.038(4) 0.030(4) 0.043(4) 0.010(4) -0.002(3) -0.001(4)
C54 0.032(4) 0.034(5) 0.057(5) 0.000(4) 0.008(4) -0.001(4)
C55 0.038(5) 0.026(4) 0.065(6) 0.014(4) -0.010(4) 0.004(4)
C56 0.055(6) 0.028(5) 0.047(5) 0.009(4) -0.008(4) 0.002(4)
C57 0.042(5) 0.037(5) 0.042(4) 0.011(4) 0.000(4) -0.004(4)
C58 0.041(5) 0.022(4) 0.047(5) -0.007(3) -0.015(4) 0.009(3)
O58 0.044(3) 0.026(3) 0.044(3) 0.004(2) -0.004(3) -0.002(3)
O59 0.050(4) 0.029(3) 0.035(3) 0.005(2) -0.002(2) 0.004(3)
C59 0.036(4) 0.024(4) 0.054(5) 0.009(4) 0.000(4) 0.001(3)
C60 0.041(5) 0.032(5) 0.069(6) 0.015(4) 0.009(4) -0.002(4)
O60 0.041(4) 0.054(5) 0.078(5) 0.023(4) -0.007(3) -0.006(3)
C61 0.063(7) 0.029(5) 0.074(7) 0.022(5) 0.002(5) 0.004(5)
S3 0.065(2) 0.029(2) 0.0520(18) 0.0071(15) 0.0134(17) 0.0058(17)
O3 0.065(2) 0.029(2) 0.0520(18) 0.0071(15) 0.0134(17) 0.0058(17)
C62 0.065(2) 0.029(2) 0.0520(18) 0.0071(15) 0.0134(17) 0.0058(17)
C63 0.065(2) 0.029(2) 0.0520(18) 0.0071(15) 0.0134(17) 0.0058(17)
S3' 0.056(4) 0.020(3) 0.099(6) -0.001(3) 0.021(4) -0.007(3)
O3' 0.056(4) 0.020(3) 0.099(6) -0.001(3) 0.021(4) -0.007(3)
C62' 0.056(4) 0.020(3) 0.099(6) -0.001(3) 0.021(4) -0.007(3)
C63' 0.056(4) 0.020(3) 0.099(6) -0.001(3) 0.021(4) -0.007(3)
C64 0.052(6) 0.045(6) 0.050(5) -0.013(4) 0.001(4) -0.014(5)
C65 0.043(5) 0.062(7) 0.046(5) -0.007(5) -0.004(4) -0.010(5)
C66 0.034(4) 0.050(6) 0.040(4) -0.002(4) -0.002(3) -0.001(4)
C66A 0.032(4) 0.031(4) 0.038(4) -0.002(3) -0.002(3) -0.007(3)
C67 0.037(4) 0.035(5) 0.040(4) 0.004(4) -0.001(3) -0.008(4)
N68 0.033(3) 0.038(4) 0.033(3) 0.007(3) -0.004(3) 0.002(3)
C69 0.036(4) 0.031(4) 0.035(4) 0.009(3) 0.002(3) 0.006(3)
O69 0.044(3) 0.030(3) 0.036(3) 0.011(2) 0.002(2) -0.005(3)
C69A 0.037(4) 0.024(4) 0.044(4) 0.008(3) 0.006(3) 0.006(3)
C70 0.030(4) 0.042(5) 0.035(4) 0.006(4) 0.005(3) 0.000(4)
C71 0.032(4) 0.028(4) 0.038(4) -0.005(3) -0.002(3) -0.007(3)
C72 0.029(4) 0.026(4) 0.056(5) 0.002(4) -0.001(3) -0.001(3)
O72 0.051(4) 0.039(4) 0.059(4) 0.004(3) 0.003(3) -0.011(3)
C72A 0.035(4) 0.027(4) 0.040(4) -0.002(3) 0.004(3) -0.004(3)
C73 0.034(4) 0.036(5) 0.044(4) 0.013(4) -0.002(3) 0.000(4)
C74 0.037(4) 0.032(5) 0.046(4) 0.008(4) 0.001(4) -0.002(4)
C75 0.038(5) 0.034(5) 0.065(6) 0.009(4) -0.001(4) 0.005(4)
C76 0.030(4) 0.026(4) 0.067(6) 0.007(4) 0.004(4) -0.002(3)
C77 0.042(5) 0.038(5) 0.048(5) 0.011(4) 0.005(4) -0.003(4)
C78 0.036(4) 0.045(5) 0.042(4) 0.009(4) -0.003(3) 0.005(4)
C79 0.037(4) 0.044(5) 0.034(4) -0.002(4) 0.011(3) -0.011(4)
O79 0.042(3) 0.035(4) 0.052(4) 0.011(3) 0.005(3) 0.008(3)
O80 0.054(4) 0.042(4) 0.035(3) 0.011(3) 0.004(3) 0.003(3)
C80 0.045(5) 0.035(5) 0.043(4) 0.000(4) -0.002(4) -0.007(4)
C81 0.058(6) 0.029(5) 0.056(5) 0.006(4) -0.002(4) -0.005(4)
O81 0.057(5) 0.043(4) 0.079(5) 0.014(4) -0.008(4) 0.005(3)
C82 0.106(12) 0.047(7) 0.127(13) 0.043(8) 0.032(10) 0.002(7)
S4 0.071(2) 0.0400(19) 0.0457(19) 0.0130(14) 0.0016(16) 0.0003(17)
O4 0.071(2) 0.0400(19) 0.0457(19) 0.0130(14) 0.0016(16) 0.0003(17)
C83 0.071(2) 0.0400(19) 0.0457(19) 0.0130(14) 0.0016(16) 0.0003(17)
C84 0.071(2) 0.0400(19) 0.0457(19) 0.0130(14) 0.0016(16) 0.0003(17)
S4' 0.066(5) 0.043(4) 0.025(3) -0.002(3) -0.006(3) -0.009(4)
O4' 0.066(5) 0.043(4) 0.025(3) -0.002(3) -0.006(3) -0.009(4)
C83' 0.066(5) 0.043(4) 0.025(3) -0.002(3) -0.006(3) -0.009(4)
C84' 0.066(5) 0.043(4) 0.025(3) -0.002(3) -0.006(3) -0.009(4)
S4" 0.066(5) 0.043(4) 0.025(3) -0.002(3) -0.006(3) -0.009(4)
O4" 0.066(5) 0.043(4) 0.025(3) -0.002(3) -0.006(3) -0.009(4)
C83" 0.066(5) 0.043(4) 0.025(3) -0.002(3) -0.006(3) -0.009(4)
C84" 0.066(5) 0.043(4) 0.025(3) -0.002(3) -0.006(3) -0.009(4)

loop_
_atom_type_symbol
_atom_type_description
_atom_type_scat_dispersion_real
_atom_type_scat_dispersion_imag
_atom_type_scat_source
C C 0.0181 0.0091 'International Tables Vol C Tables 4.2.6.8 and 6.1.1.4'
H H 0.0000 0.0000 'International Tables Vol C Tables 4.2.6.8 and 6.1.1.4'
N N 0.0311 0.0180 'International Tables Vol C Tables 4.2.6.8 and 6.1.1.4'
O O 0.0492 0.0322 'International Tables Vol C Tables 4.2.6.8 and 6.1.1.4'
S S 0.3331 0.5567 'International Tables Vol C Tables 4.2.6.8 and 6.1.1.4'

loop_
_geom_angle_atom_site_label_1
_geom_angle_atom_site_label_2
_geom_angle_atom_site_label_3
_geom_angle
_geom_angle_site_symmetry_1
_geom_angle_site_symmetry_3
_geom_angle_publ_flag
C9A C1 C2 105.6(7) . . ?
C9A C1 H1A 110.6 . . ?
C2 C1 H1A 110.6 . . ?
C9A C1 H1B 110.6 . . ?
C2 C1 H1B 110.6 . . ?
H1A C1 H1B 108.8 . . ?
C3 C2 C1 105.1(7) . . ?
C3 C2 H2A 110.7 . . ?
C1 C2 H2A 110.7 . . ?
C3 C2 H2B 110.7 . . ?
C1 C2 H2B 110.7 . . ?
H2A C2 H2B 108.8 . . ?
C3A C3 C2 103.8(7) . . ?
C3A C3 H3A 111.0 . . ?
C2 C3 H3A 111.0 . . ?
C3A C3 H3B 111.0 . . ?
C2 C3 H3B 111.0 . . ?
H3A C3 H3B 109.0 . . ?
C3 C3A C4 113.0(7) . . ?
C3 C3A C6A 117.8(7) . . ?
C4 C3A C6A 102.2(7) . . ?
C3 C3A C9A 101.9(7) . . ?
C4 C3A C9A 108.8(7) . . ?
C6A C3A C9A 113.3(6) . . ?
N5 C4 C3A 104.5(7) . . ?
N5 C4 H4A 110.9 . . ?
C3A C4 H4A 110.9 . . ?
N5 C4 H4B 110.9 . . ?
C3A C4 H4B 110.9 . . ?
H4A C4 H4B 108.9 . . ?
C6 N5 C10 129.0(8) . . ?
C6 N5 C4 110.0(7) . . ?
C10 N5 C4 120.4(8) . . ?
O6 C6 N5 124.6(9) . . ?
O6 C6 C6A 125.7(8) . . ?
N5 C6 C6A 109.6(7) . . ?
C6 C6A C3A 103.4(7) . . ?
C6 C6A C7 114.2(7) . . ?
C3A C6A C7 117.3(7) . . ?
C6 C6A H6A 107.1 . . ?
C3A C6A H6A 107.1 . . ?
C7 C6A H6A 107.1 . . ?
C16 C7 C8 113.7(6) . . ?
C16 C7 C6A 110.5(7) . . ?
C8 C7 C6A 112.1(7) . . ?
C16 C7 H7 106.7 . . ?
C8 C7 H7 106.7 . . ?
C6A C7 H7 106.7 . . ?
C17 C8 C7 114.1(7) . . ?
C17 C8 C9 109.5(7) . . ?
C7 C8 C9 108.0(6) . . ?
C17 C8 H8 108.3 . . ?
C7 C8 H8 108.3 . . ?
C9 C8 H8 108.3 . . ?
O9 C9 C9A 125.2(8) . . ?
O9 C9 C8 120.5(8) . . ?
C9A C9 C8 114.3(7) . . ?
C9 C9A C1 111.6(7) . . ?
C9 C9A C3A 110.9(7) . . ?
C1 C9A C3A 104.8(6) . . ?
C9 C9A H9A 109.8 . . ?
C1 C9A H9A 109.8 . . ?
C3A C9A H9A 109.8 . . ?
C15 C10 C11 119.1(10) . . ?
C15 C10 N5 120.5(9) . . ?
C11 C10 N5 120.4(10) . . ?
C12 C11 C10 119.6(12) . . ?
C12 C11 H11 120.2 . . ?
C10 C11 H11 120.2 . . ?
C11 C12 C13 120.4(12) . . ?
C11 C12 H12 119.8 . . ?
C13 C12 H12 119.8 . . ?
C14 C13 C12 119.2(12) . . ?
C14 C13 H13 120.4 . . ?
C12 C13 H13 120.4 . . ?
C13 C14 C15 120.3(13) . . ?
C13 C14 H14 119.8 . . ?
C15 C14 H14 119.8 . . ?
C10 C15 C14 121.0(11) . . ?
C10 C15 H15 119.5 . . ?
C14 C15 H15 119.5 . . ?
O17 C16 O16 124.0(8) . . ?
O17 C16 C7 125.8(7) . . ?
O16 C16 C7 110.2(6) . . ?
C16 O16 H16 109.4 . . ?
C18 C17 C8 112.1(8) . . ?
C18 C17 H17A 109.2 . . ?
C8 C17 H17A 109.2 . . ?
C18 C17 H17B 109.2 . . ?
C8 C17 H17B 109.2 . . ?
H17A C17 H17B 107.9 . . ?
O18 C18 C19 122.9(9) . . ?
O18 C18 C17 122.4(8) . . ?
C19 C18 C17 114.7(8) . . ?
C18 C19 H19A 109.5 . . ?
C18 C19 H19B 109.5 . . ?
H19A C19 H19B 109.5 . . ?
C18 C19 H19C 109.5 . . ?
H19A C19 H19C 109.5 . . ?
H19B C19 H19C 109.5 . . ?
O1 S1 C20 106.7(5) . . ?
O1 S1 C21 105.6(5) . . ?
C20 S1 C21 97.1(6) . . ?
S1 C20 H20A 109.5 . . ?
S1 C20 H20B 109.5 . . ?
H20A C20 H20B 109.5 . . ?
S1 C20 H20C 109.5 . . ?
H20A C20 H20C 109.5 . . ?
H20B C20 H20C 109.5 . . ?
S1 C21 H21A 109.5 . . ?
S1 C21 H21B 109.5 . . ?
H21A C21 H21B 109.5 . . ?
S1 C21 H21C 109.5 . . ?
H21A C21 H21C 109.5 . . ?
H21B C21 H21C 109.5 . . ?
C30A C22 C23 105.7(7) . . ?
C30A C22 H22A 110.6 . . ?
C23 C22 H22A 110.6 . . ?
C30A C22 H22B 110.6 . . ?
C23 C22 H22B 110.6 . . ?
H22A C22 H22B 108.7 . . ?
C24 C23 C22 106.1(7) . . ?
C24 C23 H23A 110.5 . . ?
C22 C23 H23A 110.5 . . ?
C24 C23 H23B 110.5 . . ?
C22 C23 H23B 110.5 . . ?
H23A C23 H23B 108.7 . . ?
C23 C24 C24A 104.3(7) . . ?
C23 C24 H24A 110.9 . . ?
C24A C24 H24A 110.9 . . ?
C23 C24 H24B 110.9 . . ?
C24A C24 H24B 110.9 . . ?
H24A C24 H24B 108.9 . . ?
C25 C24A C27A 103.9(7) . . ?
C25 C24A C24 111.4(6) . . ?
C27A C24A C24 116.0(7) . . ?
C25 C24A C30A 109.5(7) . . ?
C27A C24A C30A 115.3(6) . . ?
C24 C24A C30A 100.8(6) . . ?
N26 C25 C24A 102.7(7) . . ?
N26 C25 H25A 111.2 . . ?
C24A C25 H25A 111.2 . . ?
N26 C25 H25B 111.2 . . ?
C24A C25 H25B 111.2 . . ?
H25A C25 H25B 109.1 . . ?
C27 N26 C31 126.4(9) . . ?
C27 N26 C25 112.0(7) . . ?
C31 N26 C25 121.1(9) . . ?
O27 C27 N26 125.7(8) . . ?
O27 C27 C27A 126.4(8) . . ?
N26 C27 C27A 107.8(7) . . ?
C24A C27A C27 102.4(7) . . ?
C24A C27A C28 117.0(6) . . ?
C27 C27A C28 114.4(6) . . ?
C24A C27A H27A 107.5 . . ?
C27 C27A H27A 107.5 . . ?
C28 C27A H27A 107.5 . . ?
C37 C28 C27A 110.9(7) . . ?
C37 C28 C29 112.9(6) . . ?
C27A C28 C29 112.7(7) . . ?
C37 C28 H28 106.6 . . ?
C27A C28 H28 106.6 . . ?
C29 C28 H28 106.6 . . ?
C38 C29 C30 109.3(7) . . ?
C38 C29 C28 115.8(7) . . ?
C30 C29 C28 107.0(6) . . ?
C38 C29 H29 108.2 . . ?
C30 C29 H29 108.2 . . ?
C28 C29 H29 108.2 . . ?
O30 C30 C29 122.1(8) . . ?
O30 C30 C30A 123.2(7) . . ?
C29 C30 C30A 114.8(7) . . ?
C30 C30A C22 114.0(7) . . ?
C30 C30A C24A 110.8(7) . . ?
C22 C30A C24A 105.2(6) . . ?
C30 C30A H30A 108.9 . . ?
C22 C30A H30A 108.9 . . ?
C24A C30A H30A 108.9 . . ?
C32 C31 N26 121.7(13) . . ?
C32 C31 C36 119.2(12) . . ?
N26 C31 C36 119.0(12) . . ?
C31 C32 C33 119.5(15) . . ?
C31 C32 H32 120.3 . . ?
C33 C32 H32 120.3 . . ?
C32 C33 C34 120.8(14) . . ?
C32 C33 H33 119.6 . . ?
C34 C33 H33 119.6 . . ?
C35 C34 C33 119.8(12) . . ?
C35 C34 H34 120.1 . . ?
C33 C34 H34 120.1 . . ?
C34 C35 C36 120.6(15) . . ?
C34 C35 H35 119.7 . . ?
C36 C35 H35 119.7 . . ?
C35 C36 C31 120.2(14) . . ?
C35 C36 H36 119.9 . . ?
C31 C36 H36 119.9 . . ?
O38 C37 O37 123.9(8) . . ?
O38 C37 C28 125.2(7) . . ?
O37 C37 C28 110.9(7) . . ?
C37 O37 H37 110.1 . . ?
C39 C38 C29 112.9(7) . . ?
C39 C38 H38A 109.0 . . ?
C29 C38 H38A 109.0 . . ?
C39 C38 H38B 109.0 . . ?
C29 C38 H38B 109.0 . . ?
H38A C38 H38B 107.8 . . ?
O39 C39 C38 124.3(9) . . ?
O39 C39 C40 119.7(8) . . ?
C38 C39 C40 115.9(8) . . ?
C39 C40 H40A 109.5 . . ?
C39 C40 H40B 109.5 . . ?
H40A C40 H40B 109.5 . . ?
C39 C40 H40C 109.5 . . ?
H40A C40 H40C 109.5 . . ?
H40B C40 H40C 109.5 . . ?
O2 S2 C41 105.8(5) . . ?
O2 S2 C42 106.4(5) . . ?
C41 S2 C42 98.1(7) . . ?
S2 C41 H41A 109.5 . . ?
S2 C41 H41B 109.5 . . ?
H41A C41 H41B 109.5 . . ?
S2 C41 H41C 109.5 . . ?
H41A C41 H41C 109.5 . . ?
H41B C41 H41C 109.5 . . ?
S2 C42 H42A 109.5 . . ?
S2 C42 H42B 109.5 . . ?
H42A C42 H42B 109.5 . . ?
S2 C42 H42C 109.5 . . ?
H42A C42 H42C 109.5 . . ?
H42B C42 H42C 109.5 . . ?
C44 C43 C51A 105.7(8) . . ?
C44 C43 H43A 110.6 . . ?
C51A C43 H43A 110.6 . . ?
C44 C43 H43B 110.6 . . ?
C51A C43 H43B 110.6 . . ?
H43A C43 H43B 108.7 . . ?
C43 C44 C45 106.1(7) . . ?
C43 C44 H44A 110.5 . . ?
C45 C44 H44A 110.5 . . ?
C43 C44 H44B 110.5 . . ?
C45 C44 H44B 110.5 . . ?
H44A C44 H44B 108.7 . . ?
C45A C45 C44 102.2(8) . . ?
C45A C45 H45A 111.3 . . ?
C44 C45 H45A 111.3 . . ?
C45A C45 H45B 111.3 . . ?
C44 C45 H45B 111.3 . . ?
H45A C45 H45B 109.2 . . ?
C51A C45A C45 103.9(7) . . ?
C51A C45A C48A 114.6(7) . . ?
C45 C45A C48A 117.4(7) . . ?
C51A C45A C46 110.2(7) . . ?
C45 C45A C46 111.0(7) . . ?
C48A C45A C46 99.8(7) . . ?
N47 C46 C45A 103.2(6) . . ?
N47 C46 H46A 111.1 . . ?
C45A C46 H46A 111.1 . . ?
N47 C46 H46B 111.1 . . ?
C45A C46 H46B 111.1 . . ?
H46A C46 H46B 109.1 . . ?
C48 N47 C52 124.6(7) . . ?
C48 N47 C46 111.0(7) . . ?
C52 N47 C46 123.4(6) . . ?
O48 C48 N47 126.9(8) . . ?
O48 C48 C48A 125.5(7) . . ?
N47 C48 C48A 107.5(7) . . ?
C48 C48A C49 114.0(6) . . ?
C48 C48A C45A 103.9(6) . . ?
C49 C48A C45A 115.0(7) . . ?
C48 C48A H48A 107.9 . . ?
C49 C48A H48A 107.9 . . ?
C45A C48A H48A 107.9 . . ?
C58 C49 C48A 108.5(7) . . ?
C58 C49 C50 114.4(7) . . ?
C48A C49 C50 112.3(7) . . ?
C58 C49 H49 107.1 . . ?
C48A C49 H49 107.1 . . ?
C50 C49 H49 107.1 . . ?
C59 C50 C51 109.5(7) . . ?
C59 C50 C49 114.5(7) . . ?
C51 C50 C49 106.1(7) . . ?
C59 C50 H50 108.9 . . ?
C51 C50 H50 108.9 . . ?
C49 C50 H50 108.9 . . ?
O51 C51 C51A 124.6(8) . . ?
O51 C51 C50 121.0(8) . . ?
C51A C51 C50 114.4(7) . . ?
C51 C51A C45A 108.8(7) . . ?
C51 C51A C43 112.8(7) . . ?
C45A C51A C43 104.0(7) . . ?
C51 C51A H51A 110.3 . . ?
C45A C51A H51A 110.3 . . ?
C43 C51A H51A 110.3 . . ?
C53 C52 N47 123.1(7) . . ?
C53 C52 C57 118.1(8) . . ?
N47 C52 C57 118.8(7) . . ?
C54 C53 C52 121.2(8) . . ?
C54 C53 H53 119.4 . . ?
C52 C53 H53 119.4 . . ?
C55 C54 C53 120.2(8) . . ?
C55 C54 H54 119.9 . . ?
C53 C54 H54 119.9 . . ?
C54 C55 C56 118.9(8) . . ?
C54 C55 H55 120.5 . . ?
C56 C55 H55 120.5 . . ?
C57 C56 C55 122.3(8) . . ?
C57 C56 H56 118.9 . . ?
C55 C56 H56 118.9 . . ?
C56 C57 C52 119.2(8) . . ?
C56 C57 H57 120.4 . . ?
C52 C57 H57 120.4 . . ?
O58 C58 O59 122.4(7) . . ?
O58 C58 C49 118.9(8) . . ?
O59 C58 C49 118.8(8) . . ?
C58 O58 H58 109.6 . . ?
C58 O59 H59 109.4 . . ?
C50 C59 C60 112.9(8) . . ?
C50 C59 H59A 109.0 . . ?
C60 C59 H59A 109.0 . . ?
C50 C59 H59B 109.0 . . ?
C60 C59 H59B 109.0 . . ?
H59A C59 H59B 107.8 . . ?
O60 C60 C61 124.0(9) . . ?
O60 C60 C59 120.5(9) . . ?
C61 C60 C59 115.4(8) . . ?
C60 C61 H61A 109.5 . . ?
C60 C61 H61B 109.5 . . ?
H61A C61 H61B 109.5 . . ?
C60 C61 H61C 109.5 . . ?
H61A C61 H61C 109.5 . . ?
H61B C61 H61C 109.5 . . ?
O3 S3 C63 106.5(3) . . ?
O3 S3 C62 106.8(3) . . ?
C63 S3 C62 96.1(2) . . ?
S3 C62 H62A 109.5 . . ?
S3 C62 H62B 109.5 . . ?
H62A C62 H62B 109.5 . . ?
S3 C62 H62C 109.5 . . ?
H62A C62 H62C 109.5 . . ?
H62B C62 H62C 109.5 . . ?
S3 C63 H63A 109.5 . . ?
S3 C63 H63B 109.5 . . ?
H63A C63 H63B 109.5 . . ?
S3 C63 H63C 109.5 . . ?
H63A C63 H63C 109.5 . . ?
H63B C63 H63C 109.5 . . ?
O3' S3' C63' 106.5(3) . . ?
O3' S3' C62' 106.5(3) . . ?
C63' S3' C62' 95.9(3) . . ?
S3' C62' H62D 109.5 . . ?
S3' C62' H62E 109.5 . . ?
H62D C62' H62E 109.5 . . ?
S3' C62' H62F 109.5 . . ?
H62D C62' H62F 109.5 . . ?
H62E C62' H62F 109.5 . . ?
S3' C63' H63D 109.5 . . ?
S3' C63' H63E 109.5 . . ?
H63D C63' H63E 109.5 . . ?
S3' C63' H63F 109.5 . . ?
H63D C63' H63F 109.5 . . ?
H63E C63' H63F 109.5 . . ?
C72A C64 C65 104.3(8) . . ?
C72A C64 H64A 110.9 . . ?
C65 C64 H64A 110.9 . . ?
C72A C64 H64B 110.9 . . ?
C65 C64 H64B 110.9 . . ?
H64A C64 H64B 108.9 . . ?
C66 C65 C64 107.7(8) . . ?
C66 C65 H65A 110.2 . . ?
C64 C65 H65A 110.2 . . ?
C66 C65 H65B 110.2 . . ?
C64 C65 H65B 110.2 . . ?
H65A C65 H65B 108.5 . . ?
C65 C66 C66A 104.1(7) . . ?
C65 C66 H66A 110.9 . . ?
C66A C66 H66A 110.9 . . ?
C65 C66 H66B 110.9 . . ?
C66A C66 H66B 110.9 . . ?
H66A C66 H66B 108.9 . . ?
C69A C66A C67 101.9(7) . . ?
C69A C66A C66 119.0(7) . . ?
C67 C66A C66 113.0(7) . . ?
C69A C66A C72A 113.5(7) . . ?
C67 C66A C72A 109.1(7) . . ?
C66 C66A C72A 100.4(7) . . ?
N68 C67 C66A 102.7(7) . . ?
N68 C67 H67A 111.2 . . ?
C66A C67 H67A 111.2 . . ?
N68 C67 H67B 111.2 . . ?
C66A C67 H67B 111.2 . . ?
H67A C67 H67B 109.1 . . ?
C69 N68 C73 127.9(7) . . ?
C69 N68 C67 111.0(7) . . ?
C73 N68 C67 120.5(7) . . ?
O69 C69 N68 126.7(8) . . ?
O69 C69 C69A 124.6(7) . . ?
N68 C69 C69A 108.5(7) . . ?
C66A C69A C69 102.3(7) . . ?
C66A C69A C70 117.1(7) . . ?
C69 C69A C70 113.6(7) . . ?
C66A C69A H69A 107.8 . . ?
C69 C69A H69A 107.8 . . ?
C70 C69A H69A 107.8 . . ?
C79 C70 C69A 108.6(7) . . ?
C79 C70 C71 115.9(7) . . ?
C69A C70 C71 111.6(7) . . ?
C79 C70 H70 106.7 . . ?
C69A C70 H70 106.7 . . ?
C71 C70 H70 106.7 . . ?
C80 C71 C72 110.9(7) . . ?
C80 C71 C70 114.8(7) . . ?
C72 C71 C70 107.1(7) . . ?
C80 C71 H71 108.0 . . ?
C72 C71 H71 108.0 . . ?
C70 C71 H71 108.0 . . ?
O72 C72 C72A 123.8(8) . . ?
O72 C72 C71 119.8(8) . . ?
C72A C72 C71 116.4(7) . . ?
C72 C72A C64 112.6(7) . . ?
C72 C72A C66A 109.7(7) . . ?
C64 C72A C66A 105.3(7) . . ?
C72 C72A H72A 109.7 . . ?
C64 C72A H72A 109.7 . . ?
C66A C72A H72A 109.7 . . ?
C78 C73 N68 121.1(8) . . ?
C78 C73 C74 118.6(8) . . ?
N68 C73 C74 120.2(7) . . ?
C75 C74 C73 118.9(8) . . ?
C75 C74 H74 120.5 . . ?
C73 C74 H74 120.5 . . ?
C76 C75 C74 121.0(9) . . ?
C76 C75 H75 119.5 . . ?
C74 C75 H75 119.5 . . ?
C75 C76 C77 119.2(8) . . ?
C75 C76 H76 120.4 . . ?
C77 C76 H76 120.4 . . ?
C78 C77 C76 120.7(8) . . ?
C78 C77 H77 119.7 . . ?
C76 C77 H77 119.7 . . ?
C77 C78 C73 121.5(9) . . ?
C77 C78 H78 119.2 . . ?
C73 C78 H78 119.2 . . ?
O79 C79 O80 124.2(8) . . ?
O79 C79 C70 120.2(8) . . ?
O80 C79 C70 115.6(8) . . ?
C79 O79 H79 109.5 . . ?
C79 O80 H80 109.0 . . ?
C71 C80 C81 112.0(8) . . ?
C71 C80 H80A 109.2 . . ?
C81 C80 H80A 109.2 . . ?
C71 C80 H80B 109.2 . . ?
C81 C80 H80B 109.2 . . ?
H80A C80 H80B 107.9 . . ?
O81 C81 C82 120.6(11) . . ?
O81 C81 C80 121.8(9) . . ?
C82 C81 C80 117.2(10) . . ?
C81 C82 H82A 109.5 . . ?
C81 C82 H82B 109.5 . . ?
H82A C82 H82B 109.5 . . ?
C81 C82 H82C 109.5 . . ?
H82A C82 H82C 109.5 . . ?
H82B C82 H82C 109.5 . . ?
O4 S4 C84 107.1(3) . . ?
O4 S4 C83 106.6(3) . . ?
C84 S4 C83 96.3(2) . . ?
S4 C83 H83A 109.5 . . ?
S4 C83 H83B 109.5 . . ?
H83A C83 H83B 109.5 . . ?
S4 C83 H83C 109.5 . . ?
H83A C83 H83C 109.5 . . ?
H83B C83 H83C 109.5 . . ?
S4 C84 H84A 109.5 . . ?
S4 C84 H84B 109.5 . . ?
H84A C84 H84B 109.5 . . ?
S4 C84 H84C 109.5 . . ?
H84A C84 H84C 109.5 . . ?
H84B C84 H84C 109.5 . . ?
O4' S4' C84' 106.7(3) . . ?
O4' S4' C83' 106.7(3) . . ?
C84' S4' C83' 95.9(3) . . ?
S4' C83' H83D 109.5 . . ?
S4' C83' H83E 109.5 . . ?
H83D C83' H83E 109.5 . . ?
S4' C83' H83F 109.5 . . ?
H83D C83' H83F 109.5 . . ?
H83E C83' H83F 109.5 . . ?
S4' C84' H84D 109.5 . . ?
S4' C84' H84E 109.5 . . ?
H84D C84' H84E 109.5 . . ?
S4' C84' H84F 109.5 . . ?
H84D C84' H84F 109.5 . . ?
H84E C84' H84F 109.5 . . ?
O4" S4" C84" 106.8(3) . . ?
O4" S4" C83" 106.7(3) . . ?
C84" S4" C83" 95.9(3) . . ?
S4" C83" H83G 109.5 . . ?
S4" C83" H83H 109.5 . . ?
H83G C83" H83H 109.5 . . ?
S4" C83" H83I 109.5 . . ?
H83G C83" H83I 109.5 . . ?
H83H C83" H83I 109.5 . . ?
S4" C84" H84G 109.5 . . ?
S4" C84" H84H 109.5 . . ?
H84G C84" H84H 109.5 . . ?
S4" C84" H84I 109.5 . . ?
H84G C84" H84I 109.5 . . ?
H84H C84" H84I 109.5 . . ?

loop_
_geom_bond_atom_site_label_1
_geom_bond_atom_site_label_2
_geom_bond_distance
_geom_bond_site_symmetry_2
_geom_bond_publ_flag
C1 C9A 1.543(11) . ?
C1 C2 1.564(12) . ?
C1 H1A 0.9900 . ?
C1 H1B 0.9900 . ?
C2 C3 1.531(13) . ?
C2 H2A 0.9900 . ?
C2 H2B 0.9900 . ?
C3 C3A 1.516(10) . ?
C3 H3A 0.9900 . ?
C3 H3B 0.9900 . ?
C3A C4 1.531(12) . ?
C3A C6A 1.531(12) . ?
C3A C9A 1.568(11) . ?
C4 N5 1.488(10) . ?
C4 H4A 0.9900 . ?
C4 H4B 0.9900 . ?
N5 C6 1.363(12) . ?
N5 C10 1.419(12) . ?
C6 O6 1.241(11) . ?
C6 C6A 1.523(12) . ?
C6A C7 1.544(11) . ?
C6A H6A 1.0000 . ?
C7 C16 1.524(11) . ?
C7 C8 1.536(12) . ?
C7 H7 1.0000 . ?
C8 C17 1.522(12) . ?
C8 C9 1.541(11) . ?
C8 H8 1.0000 . ?
C9 O9 1.182(10) . ?
C9 C9A 1.512(12) . ?
C9A H9A 1.0000 . ?
C10 C15 1.383(16) . ?
C10 C11 1.413(14) . ?
C11 C12 1.399(16) . ?
C11 H11 0.9500 . ?
C12 C13 1.41(2) . ?
C12 H12 0.9500 . ?
C13 C14 1.38(2) . ?
C13 H13 0.9500 . ?
C14 C15 1.398(17) . ?
C14 H14 0.9500 . ?
C15 H15 0.9500 . ?
C16 O17 1.202(10) . ?
C16 O16 1.343(10) . ?
O16 H16 0.8998 . ?
C17 C18 1.523(13) . ?
C17 H17A 0.9900 . ?
C17 H17B 0.9900 . ?
C18 O18 1.176(12) . ?
C18 C19 1.499(13) . ?
C19 H19A 0.9800 . ?
C19 H19B 0.9800 . ?
C19 H19C 0.9800 . ?
S1 O1 1.522(6) . ?
S1 C20 1.759(11) . ?
S1 C21 1.775(13) . ?
C20 H20A 0.9800 . ?
C20 H20B 0.9800 . ?
C20 H20C 0.9800 . ?
C21 H21A 0.9800 . ?
C21 H21B 0.9800 . ?
C21 H21C 0.9800 . ?
C22 C30A 1.543(11) . ?
C22 C23 1.548(12) . ?
C22 H22A 0.9900 . ?
C22 H22B 0.9900 . ?
C23 C24 1.521(13) . ?
C23 H23A 0.9900 . ?
C23 H23B 0.9900 . ?
C24 C24A 1.549(11) . ?
C24 H24A 0.9900 . ?
C24 H24B 0.9900 . ?
C24A C25 1.503(12) . ?
C24A C27A 1.522(11) . ?
C24A C30A 1.557(11) . ?
C25 N26 1.473(12) . ?
C25 H25A 0.9900 . ?
C25 H25B 0.9900 . ?
N26 C27 1.361(12) . ?
N26 C31 1.408(14) . ?
C27 O27 1.212(11) . ?
C27 C27A 1.523(11) . ?
C27A C28 1.534(12) . ?
C27A H27A 1.0000 . ?
C28 C37 1.524(11) . ?
C28 C29 1.554(11) . ?
C28 H28 1.0000 . ?
C29 C38 1.498(13) . ?
C29 C30 1.534(11) . ?
C29 H29 1.0000 . ?
C30 O30 1.187(10) . ?
C30 C30A 1.541(12) . ?
C30A H30A 1.0000 . ?
C31 C32 1.40(2) . ?
C31 C36 1.43(2) . ?
C32 C33 1.407(16) . ?
C32 H32 0.9500 . ?
C33 C34 1.42(2) . ?
C33 H33 0.9500 . ?
C34 C35 1.37(2) . ?
C34 H34 0.9500 . ?
C35 C36 1.405(16) . ?
C35 H35 0.9500 . ?
C36 H36 0.9500 . ?
C37 O38 1.207(10) . ?
C37 O37 1.324(10) . ?
O37 H37 0.9000 . ?
C38 C39 1.491(12) . ?
C38 H38A 0.9900 . ?
C38 H38B 0.9900 . ?
C39 O39 1.177(12) . ?
C39 C40 1.538(15) . ?
C40 H40A 0.9800 . ?
C40 H40B 0.9800 . ?
C40 H40C 0.9800 . ?
S2 O2 1.512(6) . ?
S2 C41 1.775(12) . ?
S2 C42 1.789(13) . ?
C41 H41A 0.9800 . ?
C41 H41B 0.9800 . ?
C41 H41C 0.9800 . ?
C42 H42A 0.9800 . ?
C42 H42B 0.9800 . ?
C42 H42C 0.9800 . ?
C43 C44 1.540(15) . ?
C43 C51A 1.556(12) . ?
C43 H43A 0.9900 . ?
C43 H43B 0.9900 . ?
C44 C45 1.543(14) . ?
C44 H44A 0.9900 . ?
C44 H44B 0.9900 . ?
C45 C45A 1.525(12) . ?
C45 H45A 0.9900 . ?
C45 H45B 0.9900 . ?
C45A C51A 1.525(12) . ?
C45A C48A 1.552(11) . ?
C45A C46 1.553(12) . ?
C46 N47 1.474(11) . ?
C46 H46A 0.9900 . ?
C46 H46B 0.9900 . ?
N47 C48 1.388(10) . ?
N47 C52 1.410(11) . ?
C48 O48 1.216(10) . ?
C48 C48A 1.515(12) . ?
C48A C49 1.532(11) . ?
C48A H48A 1.0000 . ?
C49 C58 1.521(11) . ?
C49 C50 1.547(11) . ?
C49 H49 1.0000 . ?
C50 C59 1.516(12) . ?
C50 C51 1.535(12) . ?
C50 H50 1.0000 . ?
C51 O51 1.196(11) . ?
C51 C51A 1.513(12) . ?
C51A H51A 1.0000 . ?
C52 C53 1.387(12) . ?
C52 C57 1.426(11) . ?
C53 C54 1.378(13) . ?
C53 H53 0.9500 . ?
C54 C55 1.375(14) . ?
C54 H54 0.9500 . ?
C55 C56 1.387(14) . ?
C55 H55 0.9500 . ?
C56 C57 1.351(13) . ?
C56 H56 0.9500 . ?
C57 H57 0.9500 . ?
C58 O58 1.269(11) . ?
C58 O59 1.283(11) . ?
O58 H58 0.9000 . ?
O59 H59 0.9001 . ?
C59 C60 1.543(12) . ?
C59 H59A 0.9900 . ?
C59 H59B 0.9900 . ?
C60 O60 1.213(13) . ?
C60 C61 1.525(14) . ?
C61 H61A 0.9800 . ?
C61 H61B 0.9800 . ?
C61 H61C 0.9800 . ?
S3 O3 1.503(3) . ?
S3 C63 1.769(3) . ?
S3 C62 1.770(4) . ?
C62 H62A 0.9800 . ?
C62 H62B 0.9800 . ?
C62 H62C 0.9800 . ?
C63 H63A 0.9800 . ?
C63 H63B 0.9800 . ?
C63 H63C 0.9800 . ?
S3' O3' 1.504(4) . ?
S3' C63' 1.771(4) . ?
S3' C62' 1.771(4) . ?
C62' H62D 0.9800 . ?
C62' H62E 0.9800 . ?
C62' H62F 0.9800 . ?
C63' H63D 0.9800 . ?
C63' H63E 0.9800 . ?
C63' H63F 0.9800 . ?
C64 C72A 1.556(12) . ?
C64 C65 1.574(16) . ?
C64 H64A 0.9900 . ?
C64 H64B 0.9900 . ?
C65 C66 1.491(14) . ?
C65 H65A 0.9900 . ?
C65 H65B 0.9900 . ?
C66 C66A 1.572(12) . ?
C66 H66A 0.9900 . ?
C66 H66B 0.9900 . ?
C66A C69A 1.506(12) . ?
C66A C67 1.530(11) . ?
C66A C72A 1.578(12) . ?
C67 N68 1.462(11) . ?
C67 H67A 0.9900 . ?
C67 H67B 0.9900 . ?
N68 C69 1.349(10) . ?
N68 C73 1.412(11) . ?
C69 O69 1.234(10) . ?
C69 C69A 1.518(12) . ?
C69A C70 1.552(11) . ?
C69A H69A 1.0000 . ?
C70 C79 1.510(12) . ?
C70 C71 1.555(12) . ?
C70 H70 1.0000 . ?
C71 C80 1.501(12) . ?
C71 C72 1.527(12) . ?
C71 H71 1.0000 . ?
C72 O72 1.194(11) . ?
C72 C72A 1.497(12) . ?
C72A H72A 1.0000 . ?
C73 C78 1.370(12) . ?
C73 C74 1.432(12) . ?
C74 C75 1.391(13) . ?
C74 H74 0.9500 . ?
C75 C76 1.379(14) . ?
C75 H75 0.9500 . ?
C76 C77 1.388(14) . ?
C76 H76 0.9500 . ?
C77 C78 1.370(13) . ?
C77 H77 0.9500 . ?
C78 H78 0.9500 . ?
C79 O79 1.226(12) . ?
C79 O80 1.318(11) . ?
O79 H79 0.9000 . ?
O80 H80 0.9000 . ?
C80 C81 1.514(14) . ?
C80 H80A 0.9900 . ?
C80 H80B 0.9900 . ?
C81 O81 1.213(13) . ?
C81 C82 1.496(16) . ?
C82 H82A 0.9800 . ?
C82 H82B 0.9800 . ?
C82 H82C 0.9800 . ?
S4 O4 1.501(3) . ?
S4 C84 1.765(3) . ?
S4 C83 1.771(3) . ?
C83 H83A 0.9800 . ?
C83 H83B 0.9800 . ?
C83 H83C 0.9800 . ?
C84 H84A 0.9800 . ?
C84 H84B 0.9800 . ?
C84 H84C 0.9800 . ?
S4' O4' 1.501(4) . ?
S4' C84' 1.771(4) . ?
S4' C83' 1.771(4) . ?
C83' H83D 0.9800 . ?
C83' H83E 0.9800 . ?
C83' H83F 0.9800 . ?
C84' H84D 0.9800 . ?
C84' H84E 0.9800 . ?
C84' H84F 0.9800 . ?
S4" O4" 1.500(4) . ?
S4" C84" 1.770(4) . ?
S4" C83" 1.771(4) . ?
C83" H83G 0.9800 . ?
C83" H83H 0.9800 . ?
C83" H83I 0.9800 . ?
C84" H84G 0.9800 . ?
C84" H84H 0.9800 . ?
C84" H84I 0.9800 . ?

loop_
_geom_hbond_atom_site_label_D
_geom_hbond_atom_site_label_H
_geom_hbond_atom_site_label_A
_geom_hbond_distance_DH
_geom_hbond_distance_HA
_geom_hbond_distance_DA
_geom_hbond_angle_DHA
_geom_hbond_site_symmetry_A
O16 H16 O1 0.90 1.68 2.561(9) 165.9 .
O37 H37 O2 0.90 1.70 2.575(9) 164.8 1_655
O58 H58 O3' 0.90 1.71 2.606(16) 177.6 1_565
O59 H59 O3 0.90 1.60 2.483(10) 166.8 1_565
O79 H79 O4' 0.90 1.53 2.42(3) 168.8 1_545
O80 H80 O4 0.90 1.64 2.500(10) 159.3 1_545

loop_
_geom_torsion_atom_site_label_1
_geom_torsion_atom_site_label_2
_geom_torsion_atom_site_label_3
_geom_torsion_atom_site_label_4
_geom_torsion
_geom_torsion_site_symmetry_1
_geom_torsion_site_symmetry_2
_geom_torsion_site_symmetry_3
_geom_torsion_site_symmetry_4
_geom_torsion_publ_flag
C9A C1 C2 C3 -11.5(9) . . . . ?
C1 C2 C3 C3A 34.7(9) . . . . ?
C2 C3 C3A C4 72.9(9) . . . . ?
C2 C3 C3A C6A -168.3(7) . . . . ?
C2 C3 C3A C9A -43.7(8) . . . . ?
C3 C3A C4 N5 158.6(8) . . . . ?
C6A C3A C4 N5 31.0(9) . . . . ?
C9A C3A C4 N5 -89.0(8) . . . . ?
C3A C4 N5 C6 -20.8(10) . . . . ?
C3A C4 N5 C10 167.7(8) . . . . ?
C10 N5 C6 O6 -4.1(16) . . . . ?
C4 N5 C6 O6 -174.7(9) . . . . ?
C10 N5 C6 C6A 171.7(9) . . . . ?
C4 N5 C6 C6A 1.2(10) . . . . ?
O6 C6 C6A C3A -165.4(9) . . . . ?
N5 C6 C6A C3A 18.8(9) . . . . ?
O6 C6 C6A C7 -36.8(13) . . . . ?
N5 C6 C6A C7 147.4(8) . . . . ?
C3 C3A C6A C6 -154.4(7) . . . . ?
C4 C3A C6A C6 -29.9(8) . . . . ?
C9A C3A C6A C6 86.9(8) . . . . ?
C3 C3A C6A C7 79.0(9) . . . . ?
C4 C3A C6A C7 -156.6(7) . . . . ?
C9A C3A C6A C7 -39.8(10) . . . . ?
C6 C6A C7 C16 52.8(9) . . . . ?
C3A C6A C7 C16 174.0(7) . . . . ?
C6 C6A C7 C8 -75.1(9) . . . . ?
C3A C6A C7 C8 46.0(9) . . . . ?
C16 C7 C8 C17 57.9(10) . . . . ?
C6A C7 C8 C17 -175.8(7) . . . . ?
C16 C7 C8 C9 180.0(7) . . . . ?
C6A C7 C8 C9 -53.7(9) . . . . ?
C17 C8 C9 O9 7.0(11) . . . . ?
C7 C8 C9 O9 -117.8(9) . . . . ?
C17 C8 C9 C9A -173.3(7) . . . . ?
C7 C8 C9 C9A 61.9(9) . . . . ?
O9 C9 C9A C1 6.9(12) . . . . ?
C8 C9 C9A C1 -172.9(7) . . . . ?
O9 C9 C9A C3A 123.3(9) . . . . ?
C8 C9 C9A C3A -56.4(9) . . . . ?
C2 C1 C9A C9 105.1(8) . . . . ?
C2 C1 C9A C3A -15.0(9) . . . . ?
C3 C3A C9A C9 -84.4(8) . . . . ?
C4 C3A C9A C9 156.0(6) . . . . ?
C6A C3A C9A C9 43.2(9) . . . . ?
C3 C3A C9A C1 36.2(8) . . . . ?
C4 C3A C9A C1 -83.4(8) . . . . ?
C6A C3A C9A C1 163.8(7) . . . . ?
C6 N5 C10 C15 -145.4(11) . . . . ?
C4 N5 C10 C15 24.4(16) . . . . ?
C6 N5 C10 C11 35.8(16) . . . . ?
C4 N5 C10 C11 -154.5(10) . . . . ?
C15 C10 C11 C12 0.4(18) . . . . ?
N5 C10 C11 C12 179.3(11) . . . . ?
C10 C11 C12 C13 -3(2) . . . . ?
C11 C12 C13 C14 6(2) . . . . ?
C12 C13 C14 C15 -6(3) . . . . ?
C11 C10 C15 C14 -1(2) . . . . ?
N5 C10 C15 C14 -179.9(13) . . . . ?
C13 C14 C15 C10 4(3) . . . . ?
C8 C7 C16 O17 6.6(13) . . . . ?
C6A C7 C16 O17 -120.5(10) . . . . ?
C8 C7 C16 O16 -173.0(7) . . . . ?
C6A C7 C16 O16 59.9(9) . . . . ?
C7 C8 C17 C18 -173.7(7) . . . . ?
C9 C8 C17 C18 65.1(9) . . . . ?
C8 C17 C18 O18 17.2(13) . . . . ?
C8 C17 C18 C19 -163.9(8) . . . . ?
C30A C22 C23 C24 -6.8(9) . . . . ?
C22 C23 C24 C24A 30.7(9) . . . . ?
C23 C24 C24A C25 74.2(8) . . . . ?
C23 C24 C24A C27A -167.2(7) . . . . ?
C23 C24 C24A C30A -41.9(8) . . . . ?
C27A C24A C25 N26 31.6(8) . . . . ?
C24 C24A C25 N26 157.3(7) . . . . ?
C30A C24A C25 N26 -92.1(7) . . . . ?
C24A C25 N26 C27 -20.4(10) . . . . ?
C24A C25 N26 C31 166.6(9) . . . . ?
C31 N26 C27 O27 -3.6(16) . . . . ?
C25 N26 C27 O27 -176.2(9) . . . . ?
C31 N26 C27 C27A 172.8(10) . . . . ?
C25 N26 C27 C27A 0.2(10) . . . . ?
C25 C24A C27A C27 -31.5(8) . . . . ?
C24 C24A C27A C27 -154.2(7) . . . . ?
C30A C24A C27A C27 88.3(8) . . . . ?
C25 C24A C27A C28 -157.5(6) . . . . ?
C24 C24A C27A C28 79.8(8) . . . . ?
C30A C24A C27A C28 -37.6(9) . . . . ?
O27 C27 C27A C24A -163.9(9) . . . . ?
N26 C27 C27A C24A 19.8(9) . . . . ?
O27 C27 C27A C28 -36.3(13) . . . . ?
N26 C27 C27A C28 147.4(7) . . . . ?
C24A C27A C28 C37 173.7(6) . . . . ?
C27 C27A C28 C37 53.9(9) . . . . ?
C24A C27A C28 C29 46.0(9) . . . . ?
C27 C27A C28 C29 -73.8(9) . . . . ?
C37 C28 C29 C38 56.2(9) . . . . ?
C27A C28 C29 C38 -177.2(7) . . . . ?
C37 C28 C29 C30 178.2(7) . . . . ?
C27A C28 C29 C30 -55.2(8) . . . . ?
C38 C29 C30 O30 8.2(11) . . . . ?
C28 C29 C30 O30 -117.8(9) . . . . ?
C38 C29 C30 C30A -172.4(6) . . . . ?
C28 C29 C30 C30A 61.6(8) . . . . ?
O30 C30 C30A C22 6.9(11) . . . . ?
C29 C30 C30A C22 -172.5(7) . . . . ?
O30 C30 C30A C24A 125.3(8) . . . . ?
C29 C30 C30A C24A -54.0(8) . . . . ?
C23 C22 C30A C30 102.1(8) . . . . ?
C23 C22 C30A C24A -19.5(9) . . . . ?
C25 C24A C30A C30 156.4(6) . . . . ?
C27A C24A C30A C30 39.7(9) . . . . ?
C24 C24A C30A C30 -86.0(7) . . . . ?
C25 C24A C30A C22 -80.0(8) . . . . ?
C27A C24A C30A C22 163.3(7) . . . . ?
C24 C24A C30A C22 37.6(8) . . . . ?
C27 N26 C31 C32 33.5(17) . . . . ?
C25 N26 C31 C32 -154.6(10) . . . . ?
C27 N26 C31 C36 -150.3(11) . . . . ?
C25 N26 C31 C36 21.6(16) . . . . ?
N26 C31 C32 C33 176.9(11) . . . . ?
C36 C31 C32 C33 0.7(19) . . . . ?
C31 C32 C33 C34 -0.7(19) . . . . ?
C32 C33 C34 C35 0.8(19) . . . . ?
C33 C34 C35 C36 -1.0(19) . . . . ?
C34 C35 C36 C31 1.0(19) . . . . ?
C32 C31 C36 C35 -0.8(19) . . . . ?
N26 C31 C36 C35 -177.1(11) . . . . ?
C27A C28 C37 O38 -119.1(9) . . . . ?
C29 C28 C37 O38 8.5(13) . . . . ?
C27A C28 C37 O37 62.0(9) . . . . ?
C29 C28 C37 O37 -170.5(7) . . . . ?
C30 C29 C38 C39 66.4(9) . . . . ?
C28 C29 C38 C39 -172.8(7) . . . . ?
C29 C38 C39 O39 16.2(13) . . . . ?
C29 C38 C39 C40 -160.7(8) . . . . ?
C51A C43 C44 C45 8.7(10) . . . . ?
C43 C44 C45 C45A -31.4(10) . . . . ?
C44 C45 C45A C51A 42.6(9) . . . . ?
C44 C45 C45A C48A 170.3(8) . . . . ?
C44 C45 C45A C46 -75.8(9) . . . . ?
C51A C45A C46 N47 84.8(8) . . . . ?
C45 C45A C46 N47 -160.7(7) . . . . ?
C48A C45A C46 N47 -36.2(8) . . . . ?
C45A C46 N47 C48 25.4(9) . . . . ?
C45A C46 N47 C52 -165.2(7) . . . . ?
C52 N47 C48 O48 5.9(12) . . . . ?
C46 N47 C48 O48 175.2(8) . . . . ?
C52 N47 C48 C48A -171.8(7) . . . . ?
C46 N47 C48 C48A -2.5(9) . . . . ?
O48 C48 C48A C49 34.9(11) . . . . ?
N47 C48 C48A C49 -147.3(7) . . . . ?
O48 C48 C48A C45A 160.8(7) . . . . ?
N47 C48 C48A C45A -21.4(8) . . . . ?
C51A C45A C48A C48 -82.8(8) . . . . ?
C45 C45A C48A C48 154.9(7) . . . . ?
C46 C45A C48A C48 34.9(8) . . . . ?
C51A C45A C48A C49 42.5(10) . . . . ?
C45 C45A C48A C49 -79.9(9) . . . . ?
C46 C45A C48A C49 160.2(7) . . . . ?
C48 C48A C49 C58 -54.8(9) . . . . ?
C45A C48A C49 C58 -174.6(7) . . . . ?
C48 C48A C49 C50 72.7(9) . . . . ?
C45A C48A C49 C50 -47.2(9) . . . . ?
C58 C49 C50 C59 -59.5(10) . . . . ?
C48A C49 C50 C59 176.2(7) . . . . ?
C58 C49 C50 C51 179.5(7) . . . . ?
C48A C49 C50 C51 55.3(9) . . . . ?
C59 C50 C51 O51 -10.5(11) . . . . ?
C49 C50 C51 O51 113.6(9) . . . . ?
C59 C50 C51 C51A 171.6(7) . . . . ?
C49 C50 C51 C51A -64.4(9) . . . . ?
O51 C51 C51A C45A -117.8(9) . . . . ?
C50 C51 C51A C45A 60.0(9) . . . . ?
O51 C51 C51A C43 -2.9(12) . . . . ?
C50 C51 C51A C43 174.9(7) . . . . ?
C45 C45A C51A C51 83.0(8) . . . . ?
C48A C45A C51A C51 -46.4(10) . . . . ?
C46 C45A C51A C51 -158.0(7) . . . . ?
C45 C45A C51A C43 -37.5(9) . . . . ?
C48A C45A C51A C43 -166.9(7) . . . . ?
C46 C45A C51A C43 81.5(8) . . . . ?
C44 C43 C51A C51 -100.3(9) . . . . ?
C44 C43 C51A C45A 17.5(9) . . . . ?
C48 N47 C52 C53 -28.2(12) . . . . ?
C46 N47 C52 C53 163.8(8) . . . . ?
C48 N47 C52 C57 152.0(8) . . . . ?
C46 N47 C52 C57 -16.0(12) . . . . ?
N47 C52 C53 C54 178.9(8) . . . . ?
C57 C52 C53 C54 -1.3(13) . . . . ?
C52 C53 C54 C55 1.8(14) . . . . ?
C53 C54 C55 C56 -1.7(14) . . . . ?
C54 C55 C56 C57 1.2(14) . . . . ?
C55 C56 C57 C52 -0.8(14) . . . . ?
C53 C52 C57 C56 0.8(13) . . . . ?
N47 C52 C57 C56 -179.4(8) . . . . ?
C48A C49 C58 O58 -57.7(10) . . . . ?
C50 C49 C58 O58 176.0(7) . . . . ?
C48A C49 C58 O59 121.6(8) . . . . ?
C50 C49 C58 O59 -4.6(11) . . . . ?
C51 C50 C59 C60 -76.8(9) . . . . ?
C49 C50 C59 C60 164.2(7) . . . . ?
C50 C59 C60 O60 -4.4(14) . . . . ?
C50 C59 C60 C61 179.1(8) . . . . ?
C72A C64 C65 C66 7.6(11) . . . . ?
C64 C65 C66 C66A -31.5(10) . . . . ?
C65 C66 C66A C69A 166.6(8) . . . . ?
C65 C66 C66A C67 -73.9(10) . . . . ?
C65 C66 C66A C72A 42.1(9) . . . . ?
C69A C66A C67 N68 -34.7(8) . . . . ?
C66 C66A C67 N68 -163.6(7) . . . . ?
C72A C66A C67 N68 85.5(8) . . . . ?
C66A C67 N68 C69 22.1(9) . . . . ?
C66A C67 N68 C73 -165.6(7) . . . . ?
C73 N68 C69 O69 4.6(14) . . . . ?
C67 N68 C69 O69 176.2(8) . . . . ?
C73 N68 C69 C69A -171.5(8) . . . . ?
C67 N68 C69 C69A 0.1(10) . . . . ?
C67 C66A C69A C69 34.4(8) . . . . ?
C66 C66A C69A C69 159.5(8) . . . . ?
C72A C66A C69A C69 -82.7(8) . . . . ?
C67 C66A C69A C70 159.3(7) . . . . ?
C66 C66A C69A C70 -75.6(10) . . . . ?
C72A C66A C69A C70 42.2(10) . . . . ?
O69 C69 C69A C66A 161.2(8) . . . . ?
N68 C69 C69A C66A -22.6(9) . . . . ?
O69 C69 C69A C70 34.0(12) . . . . ?
N68 C69 C69A C70 -149.8(7) . . . . ?
C66A C69A C70 C79 -176.5(7) . . . . ?
C69 C69A C70 C79 -57.5(9) . . . . ?
C66A C69A C70 C71 -47.5(10) . . . . ?
C69 C69A C70 C71 71.5(9) . . . . ?
C79 C70 C71 C80 -58.7(10) . . . . ?
C69A C70 C71 C80 176.3(7) . . . . ?
C79 C70 C71 C72 177.8(7) . . . . ?
C69A C70 C71 C72 52.8(9) . . . . ?
C80 C71 C72 O72 -11.3(12) . . . . ?
C70 C71 C72 O72 114.6(9) . . . . ?
C80 C71 C72 C72A 172.5(8) . . . . ?
C70 C71 C72 C72A -61.6(9) . . . . ?
O72 C72 C72A C64 -2.4(13) . . . . ?
C71 C72 C72A C64 173.6(8) . . . . ?
O72 C72 C72A C66A -119.4(9) . . . . ?
C71 C72 C72A C66A 56.7(9) . . . . ?
C65 C64 C72A C72 -100.3(9) . . . . ?
C65 C64 C72A C66A 19.2(9) . . . . ?
C69A C66A C72A C72 -44.1(9) . . . . ?
C67 C66A C72A C72 -156.9(7) . . . . ?
C66 C66A C72A C72 84.1(8) . . . . ?
C69A C66A C72A C64 -165.5(7) . . . . ?
C67 C66A C72A C64 81.7(8) . . . . ?
C66 C66A C72A C64 -37.3(8) . . . . ?
C69 N68 C73 C78 156.1(9) . . . . ?
C67 N68 C73 C78 -14.8(13) . . . . ?
C69 N68 C73 C74 -21.1(13) . . . . ?
C67 N68 C73 C74 168.0(8) . . . . ?
C78 C73 C74 C75 1.3(13) . . . . ?
N68 C73 C74 C75 178.6(8) . . . . ?
C73 C74 C75 C76 -0.9(14) . . . . ?
C74 C75 C76 C77 1.5(14) . . . . ?
C75 C76 C77 C78 -2.4(14) . . . . ?
C76 C77 C78 C73 2.9(15) . . . . ?
N68 C73 C78 C77 -179.6(9) . . . . ?
C74 C73 C78 C77 -2.3(14) . . . . ?
C69A C70 C79 O79 -58.3(10) . . . . ?
C71 C70 C79 O79 175.1(7) . . . . ?
C69A C70 C79 O80 122.6(8) . . . . ?
C71 C70 C79 O80 -3.9(10) . . . . ?
C72 C71 C80 C81 -66.9(10) . . . . ?
C70 C71 C80 C81 171.6(7) . . . . ?
C71 C80 C81 O81 -21.1(13) . . . . ?
C71 C80 C81 C82 166.6(11) . . . . ?
